data_7102006
loop_
_publ_author_name
'Xu, Hai-Bing'
'Zhang, Li-Yi'
'Xie, Zai-Lai'
'Ma, En'
'Chen, Zhong-Ning'

_publ_section_title
;
 Heterododecanuclear Pt(6)Ln(6) (Ln = Nd, Yb) arrays of
 4-ethynyl-2,2'-bipyridine with sensitized near-IR lanthanide
 luminescence by Pt --&gt; Ln energy transfer.
;
_journal_issue 26
_journal_name_full 'Chemical communications (Cambridge, England)'
_journal_page_first 2744
_journal_page_last 2746
_journal_paper_doi 10.1039/b703135a
_journal_year 2007
_chemical_formula_sum 'C305 H206 Cl18 F108 N24 O43 P4 Pt6 Yb6'
_chemical_formula_weight 9917.70
_chemical_name_systematic
;
?
;
_space_group_IT_number 2
_symmetry_cell_setting triclinic
_symmetry_space_group_name_Hall '-P 1'
_symmetry_space_group_name_H-M 'P -1'
_atom_sites_solution_hydrogens geom
_atom_sites_solution_primary direct
_atom_sites_solution_secondary difmap
_audit_creation_method SHELXL-97
_cell_angle_alpha 72.372(3)
_cell_angle_beta 87.759(4)
_cell_angle_gamma 77.873(4)
_cell_formula_units_Z 1
_cell_length_a 19.5811(3)
_cell_length_b 21.8700(1)
_cell_length_c 22.8393(4)
_cell_measurement_temperature 293(2)
_cell_volume 9110.2(2)
_computing_cell_refinement 'Bruker XSCANS'
_computing_data_collection 'Bruker XSCANS'
_computing_data_reduction 'Bruker SHELXTL'
_computing_molecular_graphics 'Bruker SHELXTL'
_computing_publication_material 'Bruker SHELXTL'
_computing_structure_refinement 'SHELXL-97 (Sheldrick, 1997)'
_computing_structure_solution 'SHELXS-97 (Sheldrick, 1990)'
_diffrn_ambient_temperature 133.15
_diffrn_measured_fraction_theta_full 0.980
_diffrn_measured_fraction_theta_max 0.980
_diffrn_measurement_device_type CCD
_diffrn_measurement_method CCD_Profile_fitting
_diffrn_radiation_monochromator graphite
_diffrn_radiation_source 'Rotating Anode'
_diffrn_radiation_type MoK\a
_diffrn_radiation_wavelength 0.71073
_diffrn_reflns_av_R_equivalents 0.0347
_diffrn_reflns_av_sigmaI/netI 0.0641
_diffrn_reflns_limit_h_max 23
_diffrn_reflns_limit_h_min -23
_diffrn_reflns_limit_k_max 26
_diffrn_reflns_limit_k_min -23
_diffrn_reflns_limit_l_max 27
_diffrn_reflns_limit_l_min -27
_diffrn_reflns_number 57768
_diffrn_reflns_theta_full 25.00
_diffrn_reflns_theta_max 25.00
_diffrn_reflns_theta_min 2.36
_exptl_absorpt_coefficient_mu 4.087
_exptl_absorpt_correction_T_max 1.0000
_exptl_absorpt_correction_T_min 0.7842
_exptl_absorpt_correction_type multi-scan
_exptl_crystal_colour Orange
_exptl_crystal_density_diffrn 1.808
_exptl_crystal_density_method 'not measured'
_exptl_crystal_description Prism
_exptl_crystal_F_000 4774
_exptl_crystal_size_max 0.25
_exptl_crystal_size_mid 0.22
_exptl_crystal_size_min 0.20
_refine_diff_density_max 3.463
_refine_diff_density_min -1.801
_refine_diff_density_rms 0.175
_refine_ls_extinction_method none
_refine_ls_goodness_of_fit_ref 1.077
_refine_ls_hydrogen_treatment constr
_refine_ls_matrix_type fullcycle
_refine_ls_number_parameters 2253
_refine_ls_number_reflns 31444
_refine_ls_number_restraints 832
_refine_ls_restrained_S_all 1.093
_refine_ls_R_factor_all 0.0700
_refine_ls_R_factor_gt 0.0558
_refine_ls_shift/su_max 0.007
_refine_ls_shift/su_mean 0.001
_refine_ls_structure_factor_coef Fsqd
_refine_ls_weighting_details 'calc w=1/[\s^2^(Fo^2^)+(0.0766P)^2^+56.8748P] where P=(Fo^2^+2Fc^2^)/3'
_refine_ls_weighting_scheme calc
_refine_ls_wR_factor_gt 0.1392
_refine_ls_wR_factor_ref 0.1574
_reflns_number_gt 25786
_reflns_number_total 31444
_reflns_threshold_expression >2sigma(I)
_cod_data_source_file b703135a.txt
_cod_data_source_block compound_7
_cod_depositor_comments
;
The following automatic conversions were performed:
'_symmetry_cell_setting' value 'Triclinic' changed to 'triclinic'
according to '/home/saulius/struct/CIF-dictionaries/cif_core.dic'
dictionary named 'cif_core.dic' version 2.4.1 from
2010-06-29.

'_exptl_absorpt_correction_type' value 'Multi-scan' changed
to 'multi-scan' according to
'/home/saulius/struct/CIF-dictionaries/cif_core.dic' dictionary named
'cif_core.dic' version 2.4.1 from 2010-06-29.

Automatic conversion script
Id: cif_fix_enum 1527 2010-12-29 10:47:43Z saulius 
;
_cod_original_sg_symbol_H-M P-1
_cod_database_code 7102006

loop_
_symmetry_equiv_pos_as_xyz
'x, y, z'
'-x, -y, -z'

loop_
_atom_site_label
_atom_site_type_symbol
_atom_site_fract_x
_atom_site_fract_y
_atom_site_fract_z
_atom_site_U_iso_or_equiv
_atom_site_adp_type
_atom_site_occupancy
_atom_site_symmetry_multiplicity
_atom_site_calc_flag
_atom_site_refinement_flags
_atom_site_disorder_assembly
_atom_site_disorder_group
Pt1 Pt 0.458741(13) 0.477213(13) 0.453366(13) 0.02292(8) Uani 1 1 d . . .
Pt2 Pt 0.863355(15) 0.467321(16) 0.298204(15) 0.03394(9) Uani 1 1 d . . .
Pt3 Pt 0.022753(14) 0.634465(14) 0.458599(13) 0.02629(8) Uani 1 1 d . . .
Yb1 Yb 1.20750(2) 0.39565(2) 0.078410(19) 0.04711(11) Uani 1 1 d . . .
Yb2 Yb 0.16658(2) 0.866376(19) 0.108123(18) 0.04168(11) Uani 1 1 d . . .
Yb3 Yb -0.285948(18) 0.978561(17) 0.469745(19) 0.03714(10) Uani 1 1 d . . .
P1 P 0.45975(9) 0.37820(9) 0.52748(9) 0.0245(4) Uani 1 1 d . . .
P2 P 0.53447(10) 0.42491(9) 0.61956(9) 0.0260(4) Uani 1 1 d . . .
F1 F 1.3559(4) 0.5694(5) 0.0721(5) 0.115(3) Uani 1 1 d D . .
F2 F 1.2654(6) 0.6100(5) 0.0138(4) 0.109(3) Uani 1 1 d D . .
F3 F 1.2683(5) 0.6287(4) 0.0981(4) 0.108(3) Uani 1 1 d D . .
F4 F 1.2171(4) 0.4836(4) 0.2864(3) 0.080(2) Uani 1 1 d D . .
F5 F 1.2421(7) 0.3836(4) 0.2973(4) 0.141(5) Uani 1 1 d D . .
F6 F 1.1394(5) 0.4355(7) 0.2728(4) 0.138(5) Uani 1 1 d D . .
F7 F 1.4004(9) 0.3843(7) -0.0592(6) 0.093(4) Uiso 0.50 1 d PDU A 1
F8 F 1.4335(12) 0.2819(7) -0.0229(10) 0.141(7) Uiso 0.50 1 d PDU A 1
F9 F 1.4749(9) 0.3422(10) 0.0150(9) 0.124(6) Uiso 0.50 1 d PDU A 1
F7' F 1.4687(11) 0.2876(9) -0.0049(12) 0.162(8) Uiso 0.50 1 d PDU A 2
F8' F 1.4502(10) 0.3836(9) -0.0011(9) 0.114(5) Uiso 0.50 1 d PDU A 2
F9' F 1.3913(8) 0.3603(7) -0.0628(6) 0.086(4) Uiso 0.50 1 d PDU A 2
F10 F 1.2640(7) 0.1698(11) 0.1926(10) 0.122(6) Uiso 0.50 1 d PDU A 1
F11 F 1.3558(9) 0.1909(11) 0.2260(7) 0.110(6) Uiso 0.50 1 d PDU A 1
F12 F 1.3635(8) 0.1344(8) 0.1611(9) 0.111(6) Uiso 0.50 1 d PDU A 1
F10' F 1.3863(8) 0.1518(12) 0.1639(11) 0.138(7) Uiso 0.50 1 d PDU A 2
F11' F 1.2722(9) 0.1611(13) 0.1697(11) 0.146(8) Uiso 0.50 1 d PDU A 2
F12' F 1.3305(9) 0.1865(12) 0.2340(7) 0.114(6) Uiso 0.50 1 d PDU A 2
F13 F 1.0682(12) 0.2680(11) 0.2226(8) 0.140(7) Uiso 0.50 1 d PDU B 1
F14 F 1.0765(11) 0.1913(6) 0.1850(10) 0.124(6) Uiso 0.50 1 d PDU B 1
F15 F 0.9998(8) 0.2741(10) 0.1525(10) 0.128(6) Uiso 0.50 1 d PDU B 1
F13' F 1.0395(11) 0.2070(9) 0.1655(11) 0.140(7) Uiso 0.50 1 d PDU B 2
F14' F 1.0145(8) 0.2969(8) 0.1849(9) 0.105(5) Uiso 0.50 1 d PDU B 2
F15' F 1.1033(10) 0.2305(10) 0.2224(8) 0.123(6) Uiso 0.50 1 d PDU B 2
F16 F 1.2517(4) 0.2310(4) -0.0312(4) 0.098(3) Uani 1 1 d D B .
F17 F 1.1543(6) 0.2060(5) -0.0264(5) 0.120(3) Uani 1 1 d D B .
F18 F 1.1679(7) 0.2988(4) -0.0838(4) 0.128(4) Uani 1 1 d D B .
F19 F 0.0681(5) 0.9674(6) 0.2553(6) 0.134(4) Uani 1 1 d D . .
F20 F 0.1662(7) 0.9446(5) 0.2999(4) 0.128(4) Uani 1 1 d D . .
F21 F 0.1250(6) 1.0420(4) 0.2443(5) 0.109(3) Uani 1 1 d D . .
F22 F 0.3340(5) 1.0089(6) 0.0407(6) 0.060(3) Uiso 0.50 1 d PDU C 1
F23 F 0.2938(9) 1.0803(8) 0.0855(8) 0.111(5) Uiso 0.50 1 d PDU C 1
F24 F 0.2362(7) 1.0728(7) 0.0110(6) 0.077(4) Uiso 0.50 1 d PDU C 1
F22' F 0.2579(9) 1.0973(7) 0.0709(8) 0.099(5) Uiso 0.50 1 d PDU C 2
F23' F 0.2529(9) 1.0518(9) 0.0021(6) 0.107(5) Uiso 0.50 1 d PDU C 2
F24' F 0.3422(5) 1.0211(7) 0.0629(7) 0.083(4) Uiso 0.50 1 d PDU C 2
F25 F 0.2740(7) 0.9111(8) -0.0865(8) 0.093(5) Uiso 0.50 1 d PDU D 1
F26 F 0.1702(7) 0.9411(7) -0.1260(8) 0.093(4) Uiso 0.50 1 d PDU D 1
F27 F 0.2340(10) 0.8507(9) -0.1317(10) 0.131(7) Uiso 0.50 1 d PDU D 1
F25' F 0.1970(10) 0.8680(9) -0.1389(9) 0.124(6) Uiso 0.50 1 d PDU D 2
F26' F 0.2859(6) 0.8807(8) -0.0921(9) 0.099(5) Uiso 0.50 1 d PDU D 2
F27' F 0.1911(9) 0.9544(6) -0.1108(9) 0.112(6) Uiso 0.50 1 d PDU D 2
F28 F 0.1093(9) 0.6913(7) -0.0159(5) 0.168(6) Uani 1 1 d D D .
F29 F 0.0281(5) 0.7288(5) 0.0292(6) 0.122(4) Uani 1 1 d D D .
F30 F 0.1155(5) 0.6627(4) 0.0798(4) 0.100(3) Uani 1 1 d D D .
F31 F -0.0309(14) 0.8280(9) 0.2323(8) 0.128(4) Uiso 0.50 1 d PDU E 1
F32 F -0.0945(15) 0.9234(12) 0.2003(13) 0.195(8) Uiso 0.50 1 d PDU E 1
F33 F -0.0936(15) 0.8527(12) 0.1506(13) 0.176(6) Uiso 0.50 1 d PDU E 1
F31' F -0.1109(13) 0.9238(12) 0.1723(13) 0.194(8) Uiso 0.50 1 d PDU E 2
F32' F -0.0739(16) 0.8311(11) 0.1598(13) 0.176(6) Uiso 0.50 1 d PDU E 2
F33' F -0.0351(14) 0.8493(10) 0.2386(7) 0.128(4) Uiso 0.50 1 d PDU E 2
F34 F 0.0818(8) 1.0983(10) 0.0177(9) 0.122(5) Uiso 0.50 1 d PDU E 1
F35 F 0.0153(10) 1.1024(10) 0.0872(7) 0.119(5) Uiso 0.50 1 d PDU E 1
F36 F -0.0214(7) 1.0928(7) 0.0075(6) 0.082(4) Uiso 0.50 1 d PDU E 1
F34' F -0.0348(7) 1.0978(10) 0.0397(9) 0.123(5) Uiso 0.50 1 d PDU E 2
F35' F 0.0530(11) 1.0939(11) -0.0122(7) 0.135(6) Uiso 0.50 1 d PDU E 2
F36' F 0.0603(8) 1.1054(7) 0.0709(7) 0.078(4) Uiso 0.50 1 d PDU E 2
F37 F -0.3759(5) 0.9959(8) 0.6824(7) 0.184(7) Uani 1 1 d D . .
F38 F -0.3001(7) 1.0543(4) 0.6487(4) 0.153(6) Uani 1 1 d D . .
F39 F -0.2729(5) 0.9644(4) 0.7187(3) 0.097(3) Uani 1 1 d D . .
F40 F -0.2185(4) 0.7606(3) 0.6786(3) 0.076(2) Uani 1 1 d D . .
F41 F -0.3061(3) 0.7580(3) 0.6260(3) 0.0648(17) Uani 1 1 d D . .
F42 F -0.2051(3) 0.7542(2) 0.5874(3) 0.0484(13) Uani 1 1 d D . .
F43 F -0.4147(9) 0.8429(6) 0.3958(8) 0.110(5) Uiso 0.50 1 d PDU F 1
F44 F -0.5082(4) 0.9106(6) 0.3743(5) 0.054(3) Uiso 0.50 1 d PDU F 1
F45 F -0.4231(9) 0.9264(9) 0.3186(6) 0.115(5) Uiso 0.50 1 d PDU F 1
F43' F -0.4977(6) 0.9204(9) 0.3462(7) 0.106(5) Uiso 0.50 1 d PDU F 2
F44' F -0.3894(6) 0.8913(7) 0.3379(6) 0.079(4) Uiso 0.50 1 d PDU F 2
F45' F -0.4349(7) 0.8451(5) 0.4169(5) 0.071(3) Uiso 0.50 1 d PDU F 2
F46 F -0.5689(3) 1.1103(4) 0.4177(5) 0.106(3) Uani 1 1 d D F .
F47 F -0.4869(4) 1.1640(3) 0.3879(4) 0.095(3) Uani 1 1 d D F .
F48 F -0.5084(3) 1.1301(3) 0.4817(4) 0.079(2) Uani 1 1 d D F .
F49 F -0.1379(3) 1.1765(3) 0.4488(4) 0.075(2) Uani 1 1 d D . .
F50 F -0.2294(3) 1.1858(3) 0.5038(4) 0.092(3) Uani 1 1 d D . .
F51 F -0.2391(4) 1.1947(3) 0.4097(5) 0.107(3) Uani 1 1 d D . .
F52 F -0.0653(9) 0.8748(6) 0.5778(8) 0.096(5) Uiso 0.50 1 d PDU G 1
F53 F -0.0820(9) 0.9472(8) 0.6236(6) 0.101(5) Uiso 0.50 1 d PDU G 1
F54 F -0.0138(6) 0.9553(7) 0.5505(7) 0.082(4) Uiso 0.50 1 d PDU G 1
F52' F -0.0297(8) 0.9658(8) 0.5877(8) 0.100(5) Uiso 0.50 1 d PDU G 2
F53' F -0.0330(9) 0.8988(8) 0.5394(7) 0.103(5) Uiso 0.50 1 d PDU G 2
F54' F -0.0900(10) 0.8927(8) 0.6184(7) 0.116(5) Uiso 0.50 1 d PDU G 2
O1 O 1.2532(4) 0.4877(4) 0.0679(3) 0.0540(17) Uani 1 1 d . . .
O2 O 1.2131(3) 0.4064(3) 0.1743(3) 0.0500(16) Uani 1 1 d . . .
O3 O 1.3140(4) 0.3786(5) 0.0351(4) 0.069(2) Uani 1 1 d . . .
O4 O 1.2687(5) 0.2950(4) 0.1372(4) 0.077(2) Uani 1 1 d . . .
O5 O 1.1245(4) 0.3383(4) 0.1220(4) 0.066(2) Uani 1 1 d . . .
O6 O 1.1938(4) 0.3335(4) 0.0159(4) 0.063(2) Uani 1 1 d . . .
O7 O 0.1603(4) 0.9060(3) 0.1914(3) 0.0519(16) Uani 1 1 d . . .
O8 O 0.2432(4) 0.9371(3) 0.0913(3) 0.0537(17) Uani 1 1 d . . .
O9 O 0.1851(4) 0.8909(4) 0.0059(3) 0.0603(19) Uani 1 1 d . . .
O10 O 0.1325(4) 0.7865(3) 0.0761(3) 0.0518(16) Uani 1 1 d . . .
O11 O 0.0571(3) 0.8628(3) 0.1424(3) 0.0516(17) Uani 1 1 d . . .
O12 O 0.1007(4) 0.9701(3) 0.0660(3) 0.0551(18) Uani 1 1 d . . .
O13 O -0.3060(4) 0.9966(3) 0.5635(4) 0.0546(18) Uani 1 1 d . . .
O14 O -0.2764(3) 0.8760(3) 0.5389(3) 0.0369(13) Uani 1 1 d . . .
O15 O -0.3606(3) 0.9305(3) 0.4330(3) 0.0415(14) Uani 1 1 d . . .
O16 O -0.3940(3) 1.0475(3) 0.4610(3) 0.0452(15) Uani 1 1 d . . .
O17 O -0.2493(3) 1.0739(3) 0.4560(4) 0.0557(19) Uani 1 1 d . . .
O18 O -0.1733(3) 0.9481(3) 0.5112(4) 0.0489(17) Uani 1 1 d . . .
N1 N 0.8022(3) 0.4245(3) 0.3677(3) 0.0292(14) Uani 1 1 d . . .
N2 N 0.9340(3) 0.3843(3) 0.3453(4) 0.0371(16) Uani 1 1 d . . .
N3 N 0.1055(3) 0.5583(3) 0.4969(3) 0.0273(9) Uani 1 1 d U . .
N4 N -0.0239(3) 0.5798(3) 0.5332(3) 0.0271(13) Uani 1 1 d . . .
N5 N 1.0985(4) 0.4773(4) 0.0777(3) 0.0438(18) Uani 1 1 d . . .
N6 N 1.1701(5) 0.4721(5) -0.0226(4) 0.052(2) Uani 1 1 d . . .
N7 N 0.6071(4) 0.7242(4) 0.2676(3) 0.0419(17) Uani 1 1 d . . .
N8 N 0.4793(5) 0.8297(5) 0.1517(5) 0.070(3) Uani 1 1 d . . .
N9 N 0.1933(3) 0.7663(3) 0.1979(3) 0.0369(16) Uani 1 1 d . . .
N10 N 0.2815(4) 0.7959(4) 0.1058(3) 0.0444(18) Uani 1 1 d . . .
N11 N -0.2204(4) 0.9173(3) 0.4030(4) 0.0402(17) Uani 1 1 d . . .
N12 N -0.2969(4) 1.0390(4) 0.3595(4) 0.052(2) Uani 1 1 d . . .
C1 C 0.5586(4) 0.4506(4) 0.4343(3) 0.0279(16) Uani 1 1 d . . .
C2 C 0.6200(4) 0.4347(4) 0.4222(4) 0.0300(16) Uani 1 1 d . . .
C3 C 0.3574(4) 0.4978(3) 0.4703(3) 0.0264(15) Uani 1 1 d . . .
C4 C 0.2958(4) 0.5017(4) 0.4848(4) 0.0289(16) Uani 1 1 d . . .
C5 C 0.9245(5) 0.4965(5) 0.2306(5) 0.046(2) Uani 1 1 d . . .
C6 C 0.9608(5) 0.5093(5) 0.1868(5) 0.051(2) Uani 1 1 d . . .
C7 C 0.7923(5) 0.5460(4) 0.2604(4) 0.041(2) Uani 1 1 d . . .
C8 C 0.7473(5) 0.5939(5) 0.2412(4) 0.045(2) Uani 1 1 d . . .
C9 C 0.0737(4) 0.6715(4) 0.3863(3) 0.0280(16) Uani 1 1 d . . .
C10 C 0.1081(4) 0.6861(4) 0.3407(4) 0.0354(18) Uani 1 1 d . . .
C11 C -0.0565(4) 0.7070(4) 0.4311(4) 0.0342(18) Uani 1 1 d . . .
C12 C -0.1034(4) 0.7562(4) 0.4156(4) 0.0358(18) Uani 1 1 d . . .
C13 C 0.8352(4) 0.3668(4) 0.4068(4) 0.0307(17) Uani 1 1 d . . .
C14 C 0.7987(4) 0.3298(4) 0.4523(4) 0.0328(17) Uani 1 1 d . . .
H14A H 0.8223 0.2914 0.4804 0.039 Uiso 1 1 calc R . .
C15 C 0.7276(4) 0.3501(4) 0.4561(4) 0.0333(18) Uani 1 1 d . . .
H15A H 0.7028 0.3235 0.4847 0.040 Uiso 1 1 calc R . .
C16 C 0.6924(4) 0.4106(4) 0.4170(4) 0.0305(16) Uani 1 1 d . . .
C17 C 0.7333(4) 0.4461(4) 0.3734(4) 0.0309(17) Uani 1 1 d . . .
H17A H 0.7117 0.4867 0.3471 0.037 Uiso 1 1 calc R . .
C22 C 0.9096(4) 0.3457(4) 0.3959(4) 0.0320(17) Uani 1 1 d . . .
C23 C 0.9534(4) 0.2902(4) 0.4340(4) 0.0356(18) Uani 1 1 d . . .
H23A H 0.9370 0.2645 0.4698 0.043 Uiso 1 1 calc R . .
C24 C 1.0229(5) 0.2741(5) 0.4168(5) 0.048(2) Uani 1 1 d . . .
H24A H 1.0529 0.2369 0.4410 0.058 Uiso 1 1 calc R . .
C25 C 1.0463(4) 0.3128(5) 0.3650(5) 0.052(3) Uani 1 1 d . . .
H25A H 1.0924 0.3024 0.3536 0.063 Uiso 1 1 calc R . .
C26 C 1.0010(4) 0.3684(5) 0.3289(5) 0.047(2) Uani 1 1 d . . .
H26A H 1.0169 0.3947 0.2932 0.056 Uiso 1 1 calc R . .
C32 C 0.0907(4) 0.5121(4) 0.5474(4) 0.0277(10) Uani 1 1 d U . .
C33 C 0.1427(4) 0.4572(4) 0.5768(4) 0.0295(10) Uani 1 1 d U . .
H33A H 0.1318 0.4242 0.6102 0.035 Uiso 1 1 calc R . .
C34 C 0.2095(4) 0.4527(4) 0.5559(4) 0.0301(10) Uani 1 1 d U . .
H34A H 0.2439 0.4161 0.5747 0.036 Uiso 1 1 calc R . .
C35 C 0.2265(4) 0.5029(4) 0.5063(4) 0.0281(10) Uani 1 1 d U . .
C36 C 0.1718(4) 0.5548(4) 0.4776(4) 0.0275(10) Uani 1 1 d U . .
H36A H 0.1815 0.5880 0.4439 0.033 Uiso 1 1 calc R . .
C42 C 0.0170(4) 0.5230(4) 0.5670(4) 0.0300(16) Uani 1 1 d . . .
C43 C -0.0098(4) 0.4793(4) 0.6147(4) 0.0325(17) Uani 1 1 d . . .
H43A H 0.0194 0.4409 0.6379 0.039 Uiso 1 1 calc R . .
C44 C -0.0786(4) 0.4923(4) 0.6279(4) 0.0352(18) Uani 1 1 d . . .
H44A H -0.0972 0.4631 0.6599 0.042 Uiso 1 1 calc R . .
C45 C -0.1210(4) 0.5509(4) 0.5920(4) 0.0362(18) Uani 1 1 d . . .
H45A H -0.1684 0.5608 0.5994 0.043 Uiso 1 1 calc R . .
C46 C -0.0924(4) 0.5928(4) 0.5468(4) 0.0359(18) Uani 1 1 d . . .
H46A H -0.1206 0.6321 0.5241 0.043 Uiso 1 1 calc R . .
C52 C 1.0761(6) 0.5270(5) 0.0265(4) 0.048(2) Uani 1 1 d . . .
C53 C 1.0170(5) 0.5735(5) 0.0262(5) 0.051(2) Uani 1 1 d . . .
H53A H 1.0024 0.6078 -0.0094 0.061 Uiso 1 1 calc R . .
C54 C 0.9789(6) 0.5692(5) 0.0797(5) 0.056(3) Uani 1 1 d . . .
H54A H 0.9388 0.6007 0.0798 0.067 Uiso 1 1 calc R . .
C55 C 1.0003(5) 0.5185(5) 0.1322(5) 0.048(2) Uani 1 1 d . . .
C56 C 1.0611(5) 0.4737(5) 0.1285(4) 0.046(2) Uani 1 1 d . . .
H56A H 1.0767 0.4391 0.1636 0.056 Uiso 1 1 calc R . .
C62 C 1.1174(5) 0.5263(5) -0.0296(4) 0.047(2) Uani 1 1 d . . .
C63 C 1.1054(8) 0.5751(7) -0.0846(5) 0.076(4) Uani 1 1 d . . .
H63A H 1.0706 0.6123 -0.0882 0.091 Uiso 1 1 calc R . .
C64 C 1.1447(9) 0.5692(8) -0.1340(6) 0.092(5) Uani 1 1 d . . .
H64A H 1.1368 0.6028 -0.1710 0.111 Uiso 1 1 calc R . .
C65 C 1.1957(8) 0.5142(7) -0.1297(5) 0.081(4) Uani 1 1 d . . .
H65A H 1.2213 0.5090 -0.1637 0.097 Uiso 1 1 calc R . .
C66 C 1.2075(7) 0.4671(7) -0.0735(5) 0.066(3) Uani 1 1 d . . .
H66A H 1.2426 0.4301 -0.0699 0.079 Uiso 1 1 calc R . .
C72 C 0.5771(5) 0.7538(5) 0.2109(4) 0.044(2) Uani 1 1 d . . .
C73 C 0.6034(6) 0.7330(5) 0.1606(5) 0.054(3) Uani 1 1 d . . .
H73A H 0.5825 0.7540 0.1218 0.065 Uiso 1 1 calc R . .
C74 C 0.6600(6) 0.6816(5) 0.1684(5) 0.056(3) Uani 1 1 d . . .
H74A H 0.6774 0.6675 0.1352 0.067 Uiso 1 1 calc R . .
C75 C 0.6912(5) 0.6506(4) 0.2272(4) 0.043(2) Uani 1 1 d . . .
C76 C 0.6622(5) 0.6750(4) 0.2734(4) 0.042(2) Uani 1 1 d . . .
H76A H 0.6829 0.6553 0.3124 0.051 Uiso 1 1 calc R . .
C82 C 0.5176(5) 0.8095(5) 0.2050(5) 0.044(2) Uani 1 1 d . . .
C83 C 0.5011(5) 0.8377(5) 0.2503(5) 0.050(2) Uani 1 1 d . . .
H83A H 0.5275 0.8220 0.2868 0.060 Uiso 1 1 calc R . .
C84 C 0.4441(6) 0.8907(5) 0.2420(5) 0.056(3) Uani 1 1 d . . .
H84A H 0.4317 0.9106 0.2727 0.067 Uiso 1 1 calc R . .
C85 C 0.4069(6) 0.9122(6) 0.1869(6) 0.071(3) Uani 1 1 d . . .
H85A H 0.3693 0.9479 0.1791 0.085 Uiso 1 1 calc R . .
C86 C 0.4262(7) 0.8805(6) 0.1444(6) 0.074(4) Uani 1 1 d . . .
H86A H 0.4005 0.8954 0.1075 0.088 Uiso 1 1 calc R . .
C92 C 0.2491(4) 0.7196(4) 0.1968(4) 0.0338(18) Uani 1 1 d . . .
C93 C 0.2588(4) 0.6585(4) 0.2410(4) 0.0349(18) Uani 1 1 d . . .
H93A H 0.2969 0.6258 0.2388 0.042 Uiso 1 1 calc R . .
C94 C 0.2127(5) 0.6459(4) 0.2878(4) 0.0391(19) Uani 1 1 d . . .
H94A H 0.2195 0.6048 0.3170 0.047 Uiso 1 1 calc R . .
C95 C 0.1558(4) 0.6947(4) 0.2913(4) 0.0330(17) Uani 1 1 d . . .
C96 C 0.1482(4) 0.7548(4) 0.2433(4) 0.0386(19) Uani 1 1 d . . .
H96A H 0.1097 0.7879 0.2435 0.046 Uiso 1 1 calc R . .
C102 C 0.3014(4) 0.7371(5) 0.1491(4) 0.0389(19) Uani 1 1 d . . .
C103 C 0.3659(5) 0.6972(5) 0.1497(4) 0.044(2) Uani 1 1 d . . .
H10B H 0.3787 0.6575 0.1806 0.053 Uiso 1 1 calc R . .
C104 C 0.4117(5) 0.7174(5) 0.1032(5) 0.053(3) Uani 1 1 d . . .
H10C H 0.4553 0.6908 0.1021 0.064 Uiso 1 1 calc R . .
C105 C 0.3927(5) 0.7755(6) 0.0599(5) 0.065(3) Uani 1 1 d . . .
H10D H 0.4231 0.7894 0.0288 0.077 Uiso 1 1 calc R . .
C106 C 0.3275(5) 0.8148(6) 0.0618(5) 0.056(3) Uani 1 1 d . . .
H10E H 0.3151 0.8552 0.0319 0.067 Uiso 1 1 calc R . .
C112 C -0.2365(5) 0.9400(5) 0.3422(5) 0.053(2) Uani 1 1 d . . .
C113 C -0.2131(6) 0.9007(5) 0.3045(5) 0.063(3) Uani 1 1 d . . .
H11B H -0.2265 0.9152 0.2632 0.075 Uiso 1 1 calc R . .
C114 C -0.1701(6) 0.8402(5) 0.3289(5) 0.057(3) Uani 1 1 d . . .
H11C H -0.1535 0.8143 0.3036 0.069 Uiso 1 1 calc R . .
C115 C -0.1514(4) 0.8177(4) 0.3905(4) 0.0384(19) Uani 1 1 d . . .
C116 C -0.1792(4) 0.8586(4) 0.4258(4) 0.0363(18) Uani 1 1 d . . .
H11D H -0.1682 0.8440 0.4676 0.044 Uiso 1 1 calc R . .
C122 C -0.2776(6) 1.0073(5) 0.3182(5) 0.061(3) Uani 1 1 d U . .
C123 C -0.2947(8) 1.0379(6) 0.2562(6) 0.087(4) Uani 1 1 d U . .
H12B H -0.2816 1.0152 0.2277 0.105 Uiso 1 1 calc R . .
C124 C -0.3307(9) 1.1011(7) 0.2376(7) 0.100(4) Uani 1 1 d U . .
H12C H -0.3442 1.1210 0.1965 0.121 Uiso 1 1 calc R . .
C125 C -0.3473(8) 1.1354(6) 0.2789(7) 0.086(3) Uani 1 1 d U . .
H12D H -0.3693 1.1795 0.2664 0.103 Uiso 1 1 calc R . .
C126 C -0.3306(6) 1.1030(5) 0.3380(6) 0.065(3) Uani 1 1 d U . .
H12E H -0.3430 1.1259 0.3665 0.078 Uiso 1 1 calc R . .
C201 C 1.2876(5) 0.5832(5) 0.0709(4) 0.072(3) Uani 1 1 d D . .
C202 C 1.2577(6) 0.5219(6) 0.1003(5) 0.059(3) Uani 1 1 d . . .
C203 C 1.2415(6) 0.5093(6) 0.1644(5) 0.058(3) Uani 1 1 d . . .
H20A H 1.2442 0.5398 0.1846 0.070 Uiso 1 1 calc R . .
C204 C 1.2220(6) 0.4516(5) 0.1951(5) 0.054(2) Uani 1 1 d . . .
C205 C 1.2049(5) 0.4392(4) 0.2627(5) 0.069(3) Uani 1 1 d D . .
C206 C 1.4178(7) 0.3374(6) -0.0075(5) 0.103(4) Uani 1 1 d DU . .
C207 C 1.3583(9) 0.3281(9) 0.0390(7) 0.100(3) Uani 1 1 d U A .
C208 C 1.3638(9) 0.2664(9) 0.0804(7) 0.104(3) Uani 1 1 d U . .
H20B H 1.3990 0.2321 0.0765 0.124 Uiso 1 1 calc R A .
C209 C 1.3172(9) 0.2549(9) 0.1281(7) 0.103(3) Uani 1 1 d U A .
C210 C 1.3263(6) 0.1835(7) 0.1778(6) 0.105(4) Uani 1 1 d DU . .
C211 C 1.0658(7) 0.2553(5) 0.1707(7) 0.099(5) Uani 1 1 d D . .
C212 C 1.1104(7) 0.2866(6) 0.1183(7) 0.075(4) Uani 1 1 d . B .
C213 C 1.1296(7) 0.2571(6) 0.0706(7) 0.076(4) Uani 1 1 d . . .
H21A H 1.1156 0.2185 0.0725 0.091 Uiso 1 1 calc R B .
C214 C 1.1676(7) 0.2837(6) 0.0231(6) 0.069(3) Uani 1 1 d . B .
C215 C 1.1849(6) 0.2544(5) -0.0299(5) 0.084(4) Uani 1 1 d D . .
C216 C 0.1312(5) 0.9799(5) 0.2489(6) 0.082(4) Uani 1 1 d D . .
C217 C 0.1664(5) 0.9625(5) 0.1932(5) 0.053(2) Uani 1 1 d . . .
C218 C 0.2018(6) 1.0043(5) 0.1544(5) 0.060(3) Uani 1 1 d . . .
H21B H 0.2024 1.0442 0.1608 0.072 Uiso 1 1 calc R . .
C219 C 0.2372(6) 0.9889(5) 0.1052(5) 0.056(3) Uani 1 1 d . C .
C220 C 0.2752(5) 1.0398(5) 0.0595(5) 0.076(4) Uani 1 1 d D . .
C221 C 0.2183(6) 0.8912(5) -0.0980(6) 0.097(4) Uani 1 1 d DU . .
C222 C 0.1855(10) 0.8567(8) -0.0354(7) 0.096(4) Uani 1 1 d U D .
C223 C 0.1617(9) 0.8005(7) -0.0276(7) 0.091(3) Uani 1 1 d U . .
H22A H 0.1646 0.7821 -0.0596 0.109 Uiso 1 1 calc R D .
C224 C 0.1325(8) 0.7697(7) 0.0291(7) 0.082(3) Uani 1 1 d U D .
C225 C 0.0963(6) 0.7139(5) 0.0312(5) 0.082(3) Uani 1 1 d DU . .
C226 C -0.0566(8) 0.8751(6) 0.1820(6) 0.104(3) Uani 1 1 d DU . .
C227 C 0.0045(9) 0.9060(8) 0.1423(9) 0.102(2) Uani 1 1 d U E .
C228 C -0.0052(9) 0.9744(8) 0.1156(8) 0.100(2) Uani 1 1 d U . .
H22B H -0.0451 1.0023 0.1230 0.120 Uiso 1 1 calc R E .
C229 C 0.0448(9) 0.9983(8) 0.0790(9) 0.098(2) Uani 1 1 d U E .
C230 C 0.0316(6) 1.0717(7) 0.0450(6) 0.097(3) Uani 1 1 d DU . .
C231 C -0.3098(6) 0.9941(5) 0.6680(5) 0.083(4) Uani 1 1 d DU . .
C232 C -0.2935(5) 0.9597(5) 0.6187(5) 0.052(2) Uani 1 1 d U . .
C233 C -0.2691(5) 0.8931(5) 0.6374(5) 0.051(2) Uani 1 1 d U . .
H23B H -0.2552 0.8717 0.6783 0.061 Uiso 1 1 calc R . .
C234 C -0.2649(4) 0.8569(4) 0.5962(4) 0.040(2) Uani 1 1 d U . .
C235 C -0.2489(4) 0.7819(4) 0.6230(4) 0.051(2) Uani 1 1 d DU . .
C236 C -0.4391(4) 0.9049(5) 0.3762(5) 0.080(4) Uani 1 1 d DU . .
C237 C -0.4200(5) 0.9491(5) 0.4099(6) 0.054(3) Uani 1 1 d U F .
C238 C -0.4686(6) 1.0072(5) 0.4092(6) 0.061(3) Uani 1 1 d U . .
H23C H -0.5129 1.0154 0.3915 0.073 Uiso 1 1 calc R F .
C239 C -0.4512(5) 1.0513(5) 0.4342(5) 0.050(2) Uani 1 1 d U F .
C240 C -0.5057(4) 1.1147(5) 0.4302(4) 0.063(3) Uani 1 1 d DU . .
C241 C -0.2005(4) 1.1626(5) 0.4599(4) 0.061(3) Uani 1 1 d DU . .
C242 C -0.1983(6) 1.0877(5) 0.4758(6) 0.060(3) Uani 1 1 d U . .
C243 C -0.1422(6) 1.0461(6) 0.5120(7) 0.068(3) Uani 1 1 d U . .
H24B H -0.1091 1.0635 0.5260 0.081 Uiso 1 1 calc R . .
C244 C -0.1349(5) 0.9792(5) 0.5273(6) 0.057(3) Uani 1 1 d U G .
C245 C -0.0723(5) 0.9364(5) 0.5697(5) 0.067(3) Uani 1 1 d DU . .
C311 C 0.3819(4) 0.3450(4) 0.5278(3) 0.0268(13) Uani 1 1 d U . .
C312 C 0.3601(4) 0.3024(4) 0.5814(4) 0.0324(15) Uani 1 1 d U . .
H31A H 0.3840 0.2924 0.6186 0.039 Uiso 1 1 calc R . .
C313 C 0.3028(4) 0.2754(4) 0.5783(4) 0.0360(15) Uani 1 1 d U . .
H31B H 0.2876 0.2483 0.6140 0.043 Uiso 1 1 calc R . .
C314 C 0.2678(4) 0.2880(4) 0.5230(4) 0.0370(16) Uani 1 1 d U . .
H31C H 0.2291 0.2700 0.5216 0.044 Uiso 1 1 calc R . .
C315 C 0.2913(4) 0.3282(4) 0.4692(4) 0.0340(15) Uani 1 1 d U . .
H31D H 0.2691 0.3357 0.4317 0.041 Uiso 1 1 calc R . .
C316 C 0.3469(4) 0.3564(4) 0.4719(4) 0.0301(14) Uani 1 1 d U . .
H31E H 0.3615 0.3836 0.4360 0.036 Uiso 1 1 calc R . .
C321 C 0.5264(4) 0.3061(4) 0.5281(4) 0.0312(17) Uani 1 1 d U . .
C322 C 0.5470(4) 0.2549(4) 0.5818(5) 0.040(2) Uani 1 1 d U . .
H32A H 0.5312 0.2596 0.6195 0.048 Uiso 1 1 calc R . .
C323 C 0.5904(5) 0.1976(5) 0.5797(5) 0.053(2) Uani 1 1 d U . .
H32B H 0.6048 0.1642 0.6160 0.063 Uiso 1 1 calc R . .
C324 C 0.6127(5) 0.1892(5) 0.5245(6) 0.054(2) Uani 1 1 d U . .
H32C H 0.6407 0.1496 0.5232 0.065 Uiso 1 1 calc R . .
C325 C 0.5935(5) 0.2392(5) 0.4710(5) 0.055(3) Uani 1 1 d U . .
H32D H 0.6098 0.2337 0.4338 0.066 Uiso 1 1 calc R . .
C326 C 0.5500(4) 0.2976(4) 0.4719(5) 0.041(2) Uani 1 1 d U . .
H32E H 0.5367 0.3310 0.4354 0.049 Uiso 1 1 calc R . .
C331 C 0.5163(4) 0.4410(4) 0.6936(4) 0.0332(17) Uani 1 1 d U . .
C332 C 0.5636(5) 0.4696(4) 0.7133(4) 0.043(2) Uani 1 1 d U . .
H33B H 0.6006 0.4808 0.6884 0.051 Uiso 1 1 calc R . .
C333 C 0.5571(6) 0.4818(5) 0.7698(4) 0.051(2) Uani 1 1 d U . .
H33C H 0.5894 0.5011 0.7826 0.061 Uiso 1 1 calc R . .
C334 C 0.5024(6) 0.4653(6) 0.8064(5) 0.058(3) Uani 1 1 d U . .
H33D H 0.4973 0.4733 0.8442 0.070 Uiso 1 1 calc R . .
C335 C 0.4548(7) 0.4364(6) 0.7864(5) 0.065(3) Uani 1 1 d U . .
H33E H 0.4179 0.4249 0.8112 0.078 Uiso 1 1 calc R . .
C336 C 0.4616(5) 0.4247(5) 0.7302(4) 0.048(2) Uani 1 1 d U . .
H33F H 0.4292 0.4058 0.7171 0.057 Uiso 1 1 calc R . .
C341 C 0.6063(4) 0.3532(4) 0.6408(4) 0.0330(17) Uani 1 1 d U . .
C342 C 0.6619(4) 0.3450(4) 0.6030(4) 0.0344(18) Uani 1 1 d U . .
H34B H 0.6650 0.3781 0.5667 0.041 Uiso 1 1 calc R . .
C343 C 0.7132(4) 0.2881(4) 0.6183(4) 0.0362(18) Uani 1 1 d U . .
H34C H 0.7508 0.2834 0.5928 0.043 Uiso 1 1 calc R . .
C344 C 0.7081(4) 0.2383(4) 0.6716(4) 0.041(2) Uani 1 1 d U . .
H34D H 0.7419 0.1996 0.6814 0.050 Uiso 1 1 calc R . .
C345 C 0.6528(5) 0.2457(4) 0.7109(4) 0.041(2) Uani 1 1 d U . .
H34E H 0.6501 0.2126 0.7473 0.049 Uiso 1 1 calc R . .
C346 C 0.6015(4) 0.3033(4) 0.6950(4) 0.0321(17) Uani 1 1 d U . .
H34F H 0.5640 0.3085 0.7207 0.039 Uiso 1 1 calc R . .
C350 C 0.4608(4) 0.3911(4) 0.6036(3) 0.0257(15) Uani 1 1 d U . .
H35A H 0.4616 0.3494 0.6348 0.031 Uiso 1 1 calc R . .
H35B H 0.4175 0.4206 0.6075 0.031 Uiso 1 1 calc R . .
C01 C 0.9220(6) 0.6633(9) 0.2229(6) 0.107(5) Uani 1 1 d DU . .
H01A H 0.9004 0.6989 0.1877 0.128 Uiso 1 1 calc R . .
H01B H 0.9036 0.6249 0.2247 0.128 Uiso 1 1 calc R . .
Cl1 Cl 1.0151(5) 0.6458(5) 0.2143(4) 0.205(3) Uani 1 1 d DU . .
Cl2 Cl 0.9022(3) 0.68514(17) 0.29064(17) 0.1045(14) Uani 1 1 d DU . .
C02 C -0.0337(4) 1.1589(7) 0.6211(6) 0.081(4) Uani 1 1 d DU . .
Cl3 Cl -0.12284(19) 1.17786(18) 0.6010(2) 0.0980(12) Uani 1 1 d DU H .
Cl4 Cl 0.0091(3) 1.1240(3) 0.5643(4) 0.087(3) Uani 0.585(12) 1 d PDU H 1
Cl4' Cl 0.0214(6) 1.0916(5) 0.6176(7) 0.110(4) Uani 0.415(12) 1 d PU H 2
C03 C -0.3979(9) 1.3911(8) 0.2800(10) 0.164(9) Uani 1 1 d DU . .
Cl5 Cl -0.3843(15) 1.3096(10) 0.2781(15) 0.312(11) Uiso 0.50 1 d PDU I 1
Cl5' Cl -0.3610(8) 1.3106(7) 0.3231(7) 0.170(5) Uiso 0.50 1 d PDU I 2
Cl6 Cl -0.3235(7) 1.4168(7) 0.2444(6) 0.270(5) Uani 1 1 d DU I .
C04 C 1.190(3) 0.741(3) -0.252(2) 0.155(17) Uiso 0.50 1 d P . .
H04A H 1.1862 0.7883 -0.2674 0.187 Uiso 0.50 1 calc PR . .
H04B H 1.2326 0.7205 -0.2668 0.187 Uiso 0.50 1 calc PR . .
Cl7 Cl 1.1271(10) 0.7245(9) -0.2801(9) 0.198(6) Uiso 0.50 1 d P . .
Cl8 Cl 1.1965(13) 0.7147(13) -0.1613(12) 0.258(10) Uiso 0.50 1 d P . .
C05 C 0.4066(19) 0.3306(10) 0.2494(5) 0.262(19) Uiso 1 1 d D . .
Cl9 Cl 0.4304(6) 0.3512(6) 0.3137(5) 0.125(3) Uiso 0.50 1 d PDU J 1
Cl9' Cl 0.3882(12) 0.3694(11) 0.3077(7) 0.226(8) Uiso 0.50 1 d PDU J 2
Cl10 Cl 0.4065(4) 0.3782(3) 0.1714(3) 0.149(2) Uiso 1 1 d D J .
O01 O -0.1305(8) 1.0711(8) 0.3391(8) 0.144(5) Uani 1 1 d U . .
O02 O -0.0766(19) 1.1004(18) 0.2256(17) 0.320(16) Uiso 1 1 d . . .
O03 O 0.428(2) 0.762(2) -0.112(2) 0.16(2) Uiso 0.38(4) 1 d P K 1
O03' O 0.3605(19) 0.7307(18) -0.0792(17) 0.208(18) Uiso 0.62(4) 1 d P K 2
O04 O 0.629(3) 1.454(2) -0.912(2) 0.231(19) Uani 0.50 1 d PU . .
C06 C 0.4853(17) 1.0984(16) 0.0459(15) 0.244(14) Uiso 1 1 d DU . .
H06A H 0.4630 1.1096 0.0063 0.366 Uiso 1 1 calc R . .
H06B H 0.5087 1.1324 0.0471 0.366 Uiso 1 1 calc R . .
H06C H 0.4507 1.0940 0.0771 0.366 Uiso 1 1 calc R . .
C07 C 0.5380(18) 1.0340(16) 0.0574(12) 0.255(11) Uiso 1 1 d DU . .
H07A H 0.5693 1.0419 0.0233 0.306 Uiso 1 1 calc R . .
H07B H 0.5115 1.0039 0.0506 0.306 Uiso 1 1 calc R . .
C08 C 0.5858(14) 0.9931(12) 0.1125(12) 0.241(10) Uiso 1 1 d DU . .
H08A H 0.5549 0.9864 0.1470 0.290 Uiso 1 1 calc R . .
H08B H 0.6137 1.0226 0.1185 0.290 Uiso 1 1 calc R . .
C09 C 0.6368(15) 0.9273(12) 0.1235(13) 0.239(10) Uiso 1 1 d DU . .
H09A H 0.6083 0.8977 0.1190 0.287 Uiso 1 1 calc R . .
H09B H 0.6663 0.9337 0.0879 0.287 Uiso 1 1 calc R . .
C010 C 0.6866(16) 0.8868(14) 0.1767(12) 0.229(10) Uiso 1 1 d DU . .
H01F H 0.6568 0.8785 0.2120 0.275 Uiso 1 1 calc R . .
H01G H 0.7135 0.9170 0.1825 0.275 Uiso 1 1 calc R . .
C011 C 0.7397(15) 0.8225(14) 0.1865(13) 0.189(10) Uiso 1 1 d DU . .
H01C H 0.7663 0.8130 0.2238 0.283 Uiso 1 1 calc R . .
H01D H 0.7705 0.8262 0.1525 0.283 Uiso 1 1 calc R . .
H01E H 0.7157 0.7876 0.1895 0.283 Uiso 1 1 calc R . .

loop_
_atom_site_aniso_label
_atom_site_aniso_U_11
_atom_site_aniso_U_22
_atom_site_aniso_U_33
_atom_site_aniso_U_23
_atom_site_aniso_U_13
_atom_site_aniso_U_12
Pt1 0.01437(14) 0.02623(15) 0.02996(15) -0.01027(11) 0.00479(11) -0.00621(11)
Pt2 0.02027(15) 0.03694(18) 0.04519(19) -0.01513(14) 0.01235(13) -0.00524(13)
Pt3 0.01783(14) 0.02659(15) 0.03345(16) -0.00911(12) 0.00636(11) -0.00339(11)
Yb1 0.0442(2) 0.0587(3) 0.0450(2) -0.02553(19) 0.01956(18) -0.01385(19)
Yb2 0.0323(2) 0.0417(2) 0.0408(2) 0.00162(16) 0.00179(16) -0.00637(16)
Yb3 0.02307(18) 0.02620(18) 0.0643(3) -0.01764(17) 0.00088(16) -0.00390(14)
P1 0.0166(8) 0.0259(9) 0.0327(10) -0.0102(8) 0.0051(7) -0.0067(7)
P2 0.0196(9) 0.0285(10) 0.0307(10) -0.0087(8) 0.0025(8) -0.0078(7)
F1 0.077(6) 0.131(8) 0.148(9) -0.041(7) 0.024(6) -0.051(6)
F2 0.164(9) 0.104(6) 0.071(5) -0.010(5) 0.005(5) -0.076(6)
F3 0.149(8) 0.096(6) 0.111(7) -0.051(5) 0.042(6) -0.070(6)
F4 0.112(6) 0.084(5) 0.058(4) -0.036(4) 0.023(4) -0.035(4)
F5 0.261(14) 0.077(6) 0.064(5) -0.023(4) -0.018(7) 0.020(7)
F6 0.131(8) 0.267(14) 0.077(5) -0.096(8) 0.065(6) -0.122(9)
F16 0.099(6) 0.089(6) 0.122(7) -0.066(5) 0.008(5) -0.004(5)
F17 0.136(8) 0.101(7) 0.153(9) -0.074(7) 0.003(7) -0.034(6)
F18 0.211(11) 0.083(6) 0.075(5) -0.041(5) -0.035(6) 0.034(7)
F19 0.109(7) 0.168(10) 0.188(11) -0.125(9) 0.089(7) -0.073(7)
F20 0.221(13) 0.107(7) 0.062(5) -0.022(5) 0.017(6) -0.057(8)
F21 0.149(8) 0.080(6) 0.114(7) -0.046(5) 0.041(6) -0.037(6)
F28 0.249(16) 0.203(13) 0.102(8) -0.078(9) 0.070(9) -0.120(12)
F29 0.076(6) 0.099(7) 0.184(11) -0.029(7) -0.019(6) -0.022(5)
F30 0.113(7) 0.060(5) 0.120(7) -0.013(4) 0.000(5) -0.026(4)
F37 0.096(7) 0.301(18) 0.216(14) -0.220(15) -0.005(8) 0.038(9)
F38 0.266(14) 0.062(5) 0.121(8) -0.059(5) -0.099(9) 0.053(7)
F39 0.151(8) 0.069(5) 0.071(5) -0.038(4) -0.036(5) 0.008(5)
F40 0.099(5) 0.057(4) 0.063(4) -0.020(3) -0.019(4) 0.013(4)
F41 0.053(4) 0.045(3) 0.092(5) -0.012(3) 0.016(3) -0.016(3)
F42 0.041(3) 0.038(3) 0.064(3) -0.021(2) -0.004(3) 0.006(2)
F46 0.026(3) 0.103(6) 0.205(10) -0.084(7) -0.022(4) 0.008(3)
F47 0.071(5) 0.058(4) 0.128(7) -0.009(4) 0.004(5) 0.020(4)
F48 0.053(4) 0.062(4) 0.127(7) -0.046(4) 0.010(4) 0.002(3)
F49 0.047(3) 0.051(4) 0.138(7) -0.036(4) 0.013(4) -0.025(3)
F50 0.056(4) 0.048(4) 0.189(9) -0.058(5) 0.034(5) -0.021(3)
F51 0.089(6) 0.041(4) 0.180(9) -0.005(5) -0.026(6) -0.027(4)
O1 0.053(4) 0.077(5) 0.048(4) -0.034(4) 0.024(3) -0.030(4)
O2 0.048(4) 0.059(4) 0.047(4) -0.024(3) 0.021(3) -0.010(3)
O3 0.050(4) 0.108(7) 0.054(4) -0.040(4) 0.014(4) -0.009(4)
O4 0.088(6) 0.069(5) 0.067(5) -0.029(4) 0.021(5) 0.006(5)
O5 0.072(5) 0.050(4) 0.080(5) -0.024(4) 0.034(4) -0.020(4)
O6 0.077(5) 0.061(5) 0.061(5) -0.029(4) 0.008(4) -0.020(4)
O7 0.048(4) 0.048(4) 0.057(4) -0.010(3) 0.003(3) -0.013(3)
O8 0.045(4) 0.049(4) 0.057(4) 0.003(3) 0.004(3) -0.018(3)
O9 0.053(4) 0.073(5) 0.041(4) 0.004(3) 0.002(3) -0.013(4)
O10 0.053(4) 0.049(4) 0.045(4) -0.007(3) -0.005(3) -0.002(3)
O11 0.031(3) 0.041(4) 0.075(5) -0.005(3) 0.002(3) -0.007(3)
O12 0.047(4) 0.046(4) 0.060(4) 0.001(3) -0.006(3) -0.006(3)
O13 0.051(4) 0.044(4) 0.073(5) -0.032(4) -0.010(4) 0.003(3)
O14 0.022(3) 0.026(3) 0.055(4) -0.004(3) -0.001(3) 0.001(2)
O15 0.033(3) 0.033(3) 0.062(4) -0.020(3) -0.002(3) -0.003(3)
O16 0.026(3) 0.042(3) 0.067(4) -0.020(3) -0.004(3) 0.001(3)
O17 0.033(3) 0.030(3) 0.109(6) -0.027(4) -0.004(4) -0.007(3)
O18 0.023(3) 0.034(3) 0.093(5) -0.024(3) -0.006(3) -0.004(2)
N1 0.018(3) 0.027(3) 0.044(4) -0.014(3) 0.005(3) -0.004(3)
N2 0.021(3) 0.033(4) 0.057(5) -0.019(3) 0.001(3) 0.001(3)
N3 0.0194(18) 0.0290(19) 0.035(2) -0.0130(17) 0.0059(16) -0.0049(16)
N4 0.018(3) 0.027(3) 0.038(3) -0.014(3) 0.005(3) -0.005(3)
N5 0.039(4) 0.056(5) 0.043(4) -0.018(4) 0.017(3) -0.022(4)
N6 0.056(5) 0.075(6) 0.042(4) -0.034(4) 0.017(4) -0.029(5)
N7 0.038(4) 0.044(4) 0.040(4) -0.013(3) 0.006(3) -0.002(3)
N8 0.068(6) 0.069(6) 0.066(6) -0.030(5) -0.031(5) 0.021(5)
N9 0.027(4) 0.039(4) 0.033(4) 0.002(3) 0.000(3) 0.000(3)
N10 0.037(4) 0.049(4) 0.039(4) -0.002(3) 0.007(3) -0.010(3)
N11 0.026(4) 0.034(4) 0.054(5) -0.007(3) 0.008(3) -0.003(3)
N12 0.033(4) 0.040(4) 0.068(5) -0.001(4) 0.006(4) -0.001(3)
C1 0.028(4) 0.030(4) 0.030(4) -0.014(3) 0.003(3) -0.009(3)
C2 0.024(4) 0.034(4) 0.039(4) -0.018(3) 0.004(3) -0.009(3)
C3 0.023(4) 0.023(4) 0.035(4) -0.011(3) 0.002(3) -0.008(3)
C4 0.020(4) 0.027(4) 0.040(4) -0.011(3) 0.005(3) -0.004(3)
C5 0.031(5) 0.049(5) 0.063(6) -0.022(5) 0.015(4) -0.010(4)
C6 0.038(5) 0.057(6) 0.057(6) -0.016(5) 0.021(5) -0.017(5)
C7 0.036(5) 0.046(5) 0.044(5) -0.018(4) 0.024(4) -0.014(4)
C8 0.032(5) 0.048(5) 0.052(5) -0.017(4) 0.018(4) -0.002(4)
C9 0.026(4) 0.024(4) 0.032(4) -0.007(3) 0.001(3) -0.005(3)
C10 0.025(4) 0.032(4) 0.043(5) -0.004(4) -0.001(4) -0.003(3)
C11 0.027(4) 0.031(4) 0.045(5) -0.013(4) 0.006(4) -0.007(3)
C12 0.021(4) 0.032(4) 0.050(5) -0.012(4) 0.003(4) 0.001(3)
C13 0.020(4) 0.038(4) 0.043(4) -0.022(4) 0.003(3) -0.009(3)
C14 0.025(4) 0.027(4) 0.049(5) -0.012(3) 0.006(3) -0.011(3)
C15 0.029(4) 0.032(4) 0.048(5) -0.024(4) 0.004(4) -0.010(3)
C16 0.024(4) 0.037(4) 0.036(4) -0.018(3) 0.004(3) -0.009(3)
C17 0.022(4) 0.029(4) 0.041(4) -0.013(3) 0.007(3) -0.002(3)
C22 0.022(4) 0.035(4) 0.045(5) -0.020(4) 0.011(3) -0.008(3)
C23 0.024(4) 0.038(4) 0.047(5) -0.018(4) 0.003(4) -0.003(3)
C24 0.030(5) 0.046(5) 0.068(6) -0.021(5) -0.003(4) 0.000(4)
C25 0.015(4) 0.062(6) 0.080(7) -0.027(6) 0.008(4) -0.002(4)
C26 0.021(4) 0.061(6) 0.060(6) -0.023(5) 0.012(4) -0.006(4)
C32 0.0193(19) 0.030(2) 0.036(2) -0.0128(17) 0.0050(17) -0.0061(17)
C33 0.0203(19) 0.031(2) 0.037(2) -0.0101(18) 0.0046(18) -0.0069(17)
C34 0.0213(19) 0.032(2) 0.038(2) -0.0105(18) 0.0038(18) -0.0064(17)
C35 0.0200(19) 0.030(2) 0.036(2) -0.0132(18) 0.0041(17) -0.0064(17)
C36 0.0195(18) 0.029(2) 0.036(2) -0.0130(17) 0.0055(17) -0.0056(17)
C42 0.019(4) 0.040(4) 0.037(4) -0.018(3) 0.003(3) -0.009(3)
C43 0.032(4) 0.035(4) 0.032(4) -0.008(3) 0.003(3) -0.015(3)
C44 0.027(4) 0.037(4) 0.042(5) -0.011(4) 0.011(3) -0.012(3)
C45 0.023(4) 0.045(5) 0.041(5) -0.016(4) 0.010(3) -0.006(4)
C46 0.023(4) 0.043(5) 0.044(5) -0.017(4) 0.009(3) -0.007(3)
C52 0.062(6) 0.052(6) 0.040(5) -0.019(4) 0.009(4) -0.030(5)
C53 0.052(6) 0.043(5) 0.058(6) -0.012(5) 0.005(5) -0.016(5)
C54 0.046(6) 0.054(6) 0.066(7) -0.020(5) 0.011(5) -0.007(5)
C55 0.032(5) 0.051(6) 0.066(6) -0.020(5) 0.014(4) -0.017(4)
C56 0.043(5) 0.052(5) 0.043(5) -0.011(4) 0.015(4) -0.014(4)
C62 0.056(6) 0.055(6) 0.039(5) -0.021(4) 0.015(4) -0.022(5)
C63 0.112(11) 0.089(9) 0.036(5) -0.018(6) 0.016(6) -0.046(8)
C64 0.141(14) 0.109(12) 0.037(6) -0.024(7) 0.023(7) -0.049(11)
C65 0.111(11) 0.097(10) 0.045(6) -0.029(7) 0.023(7) -0.036(9)
C66 0.077(8) 0.089(9) 0.041(6) -0.023(6) 0.010(5) -0.034(7)
C72 0.040(5) 0.045(5) 0.042(5) -0.011(4) 0.002(4) -0.002(4)
C73 0.054(6) 0.057(6) 0.039(5) -0.012(4) 0.000(4) 0.008(5)
C74 0.060(6) 0.053(6) 0.046(5) -0.017(5) 0.004(5) 0.007(5)
C75 0.031(4) 0.041(5) 0.048(5) -0.004(4) 0.009(4) -0.004(4)
C76 0.038(5) 0.046(5) 0.034(4) -0.001(4) 0.006(4) -0.005(4)
C82 0.039(5) 0.041(5) 0.052(5) -0.012(4) 0.001(4) -0.007(4)
C83 0.044(5) 0.048(6) 0.059(6) -0.020(5) -0.004(5) -0.003(4)
C84 0.053(6) 0.051(6) 0.068(7) -0.031(5) 0.002(5) -0.002(5)
C85 0.048(6) 0.064(7) 0.098(9) -0.037(7) -0.021(6) 0.012(5)
C86 0.072(8) 0.064(7) 0.078(8) -0.029(6) -0.032(7) 0.017(6)
C92 0.025(4) 0.045(5) 0.031(4) -0.010(4) 0.005(3) -0.010(4)
C93 0.030(4) 0.039(4) 0.035(4) -0.011(4) 0.015(3) -0.007(3)
C94 0.037(5) 0.034(4) 0.044(5) -0.007(4) 0.007(4) -0.011(4)
C95 0.023(4) 0.044(5) 0.034(4) -0.016(4) 0.006(3) -0.008(3)
C96 0.029(4) 0.042(5) 0.038(5) -0.007(4) 0.008(4) -0.002(4)
C102 0.027(4) 0.055(5) 0.035(4) -0.013(4) 0.005(3) -0.012(4)
C103 0.038(5) 0.050(5) 0.034(4) -0.002(4) 0.016(4) -0.005(4)
C104 0.037(5) 0.056(6) 0.061(6) -0.010(5) 0.019(5) -0.010(4)
C105 0.041(6) 0.085(8) 0.051(6) -0.003(6) 0.021(5) -0.006(5)
C106 0.046(6) 0.062(6) 0.046(5) 0.003(5) 0.009(5) -0.011(5)
C112 0.044(5) 0.042(5) 0.062(6) -0.005(5) 0.012(5) -0.006(4)
C113 0.068(7) 0.052(6) 0.051(6) -0.012(5) 0.003(5) 0.018(5)
C114 0.059(6) 0.051(6) 0.050(6) -0.013(5) 0.013(5) 0.008(5)
C115 0.025(4) 0.034(4) 0.053(5) -0.007(4) 0.012(4) -0.010(3)
C116 0.025(4) 0.031(4) 0.052(5) -0.012(4) 0.006(4) -0.003(3)
C122 0.057(6) 0.045(5) 0.063(6) -0.003(4) 0.019(5) 0.006(4)
C123 0.094(7) 0.062(6) 0.067(6) 0.011(5) 0.029(5) 0.019(5)
C124 0.111(7) 0.065(6) 0.078(6) 0.015(5) 0.027(6) 0.026(6)
C125 0.089(6) 0.045(5) 0.089(7) 0.010(5) 0.025(6) 0.013(5)
C126 0.056(6) 0.029(4) 0.091(7) 0.003(5) 0.019(5) -0.002(4)
C201 0.090(10) 0.083(9) 0.063(7) -0.034(7) 0.013(7) -0.045(8)
C202 0.051(6) 0.073(7) 0.057(6) -0.025(6) 0.010(5) -0.017(5)
C203 0.069(7) 0.065(7) 0.046(6) -0.027(5) 0.007(5) -0.011(6)
C204 0.054(6) 0.059(6) 0.051(6) -0.023(5) 0.006(5) -0.012(5)
C205 0.091(9) 0.065(7) 0.049(6) -0.021(6) -0.003(6) -0.008(7)
C206 0.089(7) 0.131(8) 0.075(6) -0.041(6) 0.012(6) 0.024(7)
C207 0.092(6) 0.127(7) 0.064(5) -0.039(5) 0.011(5) 0.027(6)
C208 0.102(6) 0.123(7) 0.064(5) -0.039(5) 0.009(5) 0.037(6)
C209 0.108(7) 0.116(7) 0.065(5) -0.042(5) 0.007(5) 0.040(6)
C210 0.115(8) 0.109(8) 0.072(6) -0.045(6) 0.003(6) 0.044(7)
C211 0.088(10) 0.050(7) 0.155(16) -0.019(8) 0.025(10) -0.026(7)
C212 0.068(8) 0.054(7) 0.093(9) -0.010(6) 0.018(7) -0.012(6)
C213 0.074(8) 0.046(6) 0.113(11) -0.031(7) 0.001(8) -0.015(6)
C214 0.074(8) 0.049(6) 0.085(9) -0.023(6) 0.010(7) -0.014(6)
C215 0.114(12) 0.056(7) 0.090(10) -0.039(7) -0.019(9) -0.005(8)
C216 0.084(10) 0.074(9) 0.105(11) -0.039(8) 0.025(8) -0.036(8)
C217 0.047(6) 0.053(6) 0.056(6) -0.009(5) 0.002(5) -0.016(5)
C218 0.057(6) 0.050(6) 0.072(7) -0.010(5) -0.007(6) -0.019(5)
C219 0.050(6) 0.048(6) 0.058(6) -0.001(5) 0.000(5) -0.011(5)
C220 0.080(9) 0.062(7) 0.077(8) -0.007(6) -0.012(7) -0.015(7)
C221 0.146(10) 0.083(8) 0.066(7) -0.024(6) 0.001(7) -0.028(8)
C222 0.124(9) 0.084(7) 0.069(6) -0.006(6) -0.005(6) -0.024(7)
C223 0.119(8) 0.078(6) 0.075(6) -0.020(6) 0.005(6) -0.022(6)
C224 0.103(8) 0.066(6) 0.074(6) -0.018(5) -0.003(6) -0.014(6)
C225 0.104(9) 0.068(7) 0.085(7) -0.034(6) -0.007(7) -0.022(6)
C226 0.087(4) 0.091(4) 0.123(5) -0.022(4) 0.011(4) -0.012(4)
C227 0.086(4) 0.089(4) 0.122(4) -0.022(3) 0.010(3) -0.015(3)
C228 0.086(4) 0.087(4) 0.120(4) -0.022(3) 0.008(3) -0.016(3)
C229 0.085(4) 0.085(4) 0.117(4) -0.023(3) 0.005(3) -0.017(3)
C230 0.084(4) 0.085(4) 0.116(5) -0.024(4) 0.004(4) -0.016(4)
C231 0.085(7) 0.079(7) 0.089(7) -0.049(6) -0.008(6) 0.012(6)
C232 0.045(5) 0.050(5) 0.065(6) -0.031(4) -0.011(4) 0.003(4)
C233 0.044(5) 0.049(5) 0.060(5) -0.024(4) -0.011(4) 0.003(4)
C234 0.028(4) 0.037(4) 0.048(5) -0.007(4) 0.001(4) 0.001(3)
C235 0.045(5) 0.049(5) 0.059(5) -0.020(4) 0.001(4) -0.002(4)
C236 0.061(6) 0.087(7) 0.100(8) -0.035(6) -0.016(6) -0.020(6)
C237 0.037(5) 0.050(5) 0.080(6) -0.029(5) 0.005(4) -0.009(4)
C238 0.045(5) 0.055(5) 0.090(7) -0.030(5) -0.017(5) -0.008(4)
C239 0.032(4) 0.050(5) 0.066(6) -0.019(4) -0.002(4) -0.001(4)
C240 0.045(5) 0.056(6) 0.085(7) -0.021(5) -0.001(5) -0.006(4)
C241 0.052(5) 0.045(5) 0.096(7) -0.025(5) -0.006(5) -0.021(4)
C242 0.048(5) 0.042(5) 0.092(7) -0.020(5) -0.008(5) -0.009(4)
C243 0.047(5) 0.053(5) 0.107(8) -0.026(5) -0.009(5) -0.015(4)
C244 0.045(5) 0.046(5) 0.086(6) -0.024(5) -0.010(5) -0.012(4)
C245 0.056(6) 0.060(6) 0.100(7) -0.035(5) -0.007(5) -0.021(5)
C311 0.021(3) 0.027(3) 0.034(3) -0.011(2) 0.004(2) -0.006(2)
C312 0.024(3) 0.031(3) 0.040(3) -0.007(3) 0.001(3) -0.005(3)
C313 0.026(3) 0.031(3) 0.049(3) -0.007(3) 0.006(3) -0.010(3)
C314 0.027(3) 0.031(3) 0.052(3) -0.008(3) 0.002(3) -0.012(3)
C315 0.027(3) 0.032(3) 0.045(3) -0.012(3) -0.001(3) -0.010(3)
C316 0.025(3) 0.030(3) 0.038(3) -0.010(3) 0.003(3) -0.009(2)
C321 0.017(3) 0.029(4) 0.051(4) -0.019(3) 0.005(3) -0.005(3)
C322 0.027(4) 0.031(4) 0.063(5) -0.017(4) -0.002(4) -0.005(3)
C323 0.040(5) 0.037(4) 0.080(6) -0.014(4) -0.009(4) -0.008(4)
C324 0.041(5) 0.038(5) 0.087(7) -0.029(5) 0.009(5) -0.006(4)
C325 0.048(5) 0.053(5) 0.075(6) -0.034(5) 0.026(5) -0.020(4)
C326 0.034(4) 0.033(4) 0.058(5) -0.017(4) 0.014(4) -0.013(3)
C331 0.037(4) 0.032(4) 0.033(4) -0.015(3) 0.004(3) -0.006(3)
C332 0.044(5) 0.040(4) 0.047(5) -0.017(4) -0.006(4) -0.008(4)
C333 0.060(5) 0.057(5) 0.043(5) -0.022(4) -0.009(4) -0.016(4)
C334 0.072(6) 0.067(6) 0.043(5) -0.028(4) 0.006(5) -0.015(5)
C335 0.076(6) 0.082(7) 0.043(5) -0.020(5) 0.022(5) -0.032(5)
C336 0.046(5) 0.062(5) 0.043(5) -0.023(4) 0.006(4) -0.018(4)
C341 0.029(4) 0.033(4) 0.039(4) -0.013(3) -0.005(3) -0.008(3)
C342 0.032(4) 0.034(4) 0.037(4) -0.009(3) 0.002(3) -0.008(3)
C343 0.023(4) 0.031(4) 0.050(5) -0.011(3) -0.002(3) 0.001(3)
C344 0.030(4) 0.029(4) 0.059(5) -0.010(4) -0.015(4) 0.004(3)
C345 0.037(4) 0.041(4) 0.040(4) -0.003(3) -0.008(4) -0.012(4)
C346 0.030(4) 0.032(4) 0.032(4) -0.004(3) -0.002(3) -0.010(3)
C350 0.024(3) 0.029(4) 0.026(3) -0.010(3) 0.004(3) -0.008(3)
C01 0.118(9) 0.110(9) 0.103(9) -0.041(7) -0.004(7) -0.031(7)
Cl1 0.275(7) 0.232(6) 0.182(6) -0.095(5) 0.045(5) -0.174(6)
Cl2 0.181(4) 0.0584(18) 0.0668(19) -0.0178(15) 0.005(2) -0.011(2)
C02 0.070(7) 0.074(7) 0.106(8) -0.028(6) 0.011(6) -0.025(6)
Cl3 0.079(2) 0.070(2) 0.141(3) -0.026(2) -0.002(2) -0.0140(18)
Cl4 0.057(3) 0.089(4) 0.140(6) -0.068(4) 0.019(3) -0.022(3)
Cl4' 0.095(6) 0.091(6) 0.153(9) -0.049(6) 0.039(6) -0.032(5)
C03 0.170(11) 0.163(11) 0.161(11) -0.049(7) 0.007(7) -0.037(7)
Cl6 0.265(8) 0.281(8) 0.266(8) -0.090(6) 0.014(6) -0.049(6)
O01 0.135(7) 0.146(7) 0.161(7) -0.048(5) 0.006(5) -0.047(5)
O04 0.23(2) 0.23(2) 0.23(2) -0.070(8) 0.008(6) -0.047(7)

loop_
_atom_type_symbol
_atom_type_description
_atom_type_scat_dispersion_real
_atom_type_scat_dispersion_imag
_atom_type_scat_source
C C 0.0033 0.0016 'International Tables Vol C Tables 4.2.6.8 and 6.1.1.4'
H H 0.0000 0.0000 'International Tables Vol C Tables 4.2.6.8 and 6.1.1.4'
N N 0.0061 0.0033 'International Tables Vol C Tables 4.2.6.8 and 6.1.1.4'
O O 0.0106 0.0060 'International Tables Vol C Tables 4.2.6.8 and 6.1.1.4'
F F 0.0171 0.0103 'International Tables Vol C Tables 4.2.6.8 and 6.1.1.4'
P P 0.1023 0.0942 'International Tables Vol C Tables 4.2.6.8 and 6.1.1.4'
Cl Cl 0.1484 0.1585 'International Tables Vol C Tables 4.2.6.8 and 6.1.1.4'
Yb Yb -0.3850 5.5486 'International Tables Vol C Tables 4.2.6.8 and 6.1.1.4'
Pt Pt -1.7033 8.3905 'International Tables Vol C Tables 4.2.6.8 and 6.1.1.4'

loop_
_geom_angle_atom_site_label_1
_geom_angle_atom_site_label_2
_geom_angle_atom_site_label_3
_geom_angle
_geom_angle_site_symmetry_1
_geom_angle_site_symmetry_3
C1 Pt1 C3 175.3(3) . .
C1 Pt1 P2 84.0(2) . 2_666
C3 Pt1 P2 98.4(2) . 2_666
C1 Pt1 P1 92.6(2) . .
C3 Pt1 P1 85.1(2) . .
P2 Pt1 P1 176.23(6) 2_666 .
C1 Pt1 Pt1 76.6(2) . 2_666
C3 Pt1 Pt1 107.5(2) . 2_666
P2 Pt1 Pt1 87.38(5) 2_666 2_666
P1 Pt1 Pt1 90.22(5) . 2_666
C5 Pt2 C7 88.7(4) . .
C5 Pt2 N2 95.9(4) . .
C7 Pt2 N2 174.9(3) . .
C5 Pt2 N1 172.4(3) . .
C7 Pt2 N1 96.4(3) . .
N2 Pt2 N1 79.2(3) . .
C11 Pt3 C9 90.4(3) . .
C11 Pt3 N3 174.0(3) . .
C9 Pt3 N3 94.0(3) . .
C11 Pt3 N4 97.1(3) . .
C9 Pt3 N4 170.2(3) . .
N3 Pt3 N4 78.9(2) . .
O5 Yb1 O2 82.2(3) . .
O5 Yb1 O3 139.1(3) . .
O2 Yb1 O3 113.5(3) . .
O5 Yb1 O4 74.8(3) . .
O2 Yb1 O4 75.6(3) . .
O3 Yb1 O4 73.4(3) . .
O5 Yb1 O6 73.8(3) . .
O2 Yb1 O6 149.9(3) . .
O3 Yb1 O6 76.2(3) . .
O4 Yb1 O6 80.8(3) . .
O5 Yb1 O1 146.5(2) . .
O2 Yb1 O1 73.1(2) . .
O3 Yb1 O1 73.1(3) . .
O4 Yb1 O1 118.8(3) . .
O6 Yb1 O1 135.7(3) . .
O5 Yb1 N6 112.1(3) . .
O2 Yb1 N6 134.0(3) . .
O3 Yb1 N6 84.6(3) . .
O4 Yb1 N6 149.2(3) . .
O6 Yb1 N6 73.2(3) . .
O1 Yb1 N6 72.8(3) . .
O5 Yb1 N5 73.2(3) . .
O2 Yb1 N5 78.9(2) . .
O3 Yb1 N5 144.6(3) . .
O4 Yb1 N5 141.3(3) . .
O6 Yb1 N5 110.2(3) . .
O1 Yb1 N5 79.9(2) . .
N6 Yb1 N5 65.5(3) . .
O11 Yb2 O9 119.3(3) . .
O11 Yb2 O12 74.0(2) . .
O9 Yb2 O12 74.8(3) . .
O11 Yb2 O7 75.7(3) . .
O9 Yb2 O7 144.2(3) . .
O12 Yb2 O7 79.5(3) . .
O11 Yb2 O10 74.0(3) . .
O9 Yb2 O10 73.5(3) . .
O12 Yb2 O10 114.2(2) . .
O7 Yb2 O10 141.1(2) . .
O11 Yb2 O8 138.2(3) . .
O9 Yb2 O8 76.1(3) . .
O12 Yb2 O8 73.7(2) . .
O7 Yb2 O8 73.0(3) . .
O10 Yb2 O8 144.7(3) . .
O11 Yb2 N10 142.0(2) . .
O9 Yb2 N10 78.3(3) . .
O12 Yb2 N10 143.4(3) . .
O7 Yb2 N10 110.7(3) . .
O10 Yb2 N10 80.6(3) . .
O8 Yb2 N10 76.0(3) . .
O11 Yb2 N9 80.7(2) . .
O9 Yb2 N9 135.7(3) . .
O12 Yb2 N9 148.2(3) . .
O7 Yb2 N9 75.8(2) . .
O10 Yb2 N9 75.7(2) . .
O8 Yb2 N9 116.7(2) . .
N10 Yb2 N9 65.8(2) . .
O17 Yb3 O15 144.1(2) . .
O17 Yb3 O14 140.8(2) . .
O15 Yb3 O14 74.7(2) . .
O17 Yb3 O13 77.4(3) . .
O15 Yb3 O13 119.3(2) . .
O14 Yb3 O13 75.2(2) . .
O17 Yb3 O16 81.9(2) . .
O15 Yb3 O16 74.1(2) . .
O14 Yb3 O16 115.9(2) . .
O13 Yb3 O16 73.8(2) . .
O17 Yb3 O18 74.4(2) . .
O15 Yb3 O18 136.8(2) . .
O14 Yb3 O18 73.4(2) . .
O13 Yb3 O18 79.3(3) . .
O16 Yb3 O18 147.3(2) . .
O17 Yb3 N12 72.1(3) . .
O15 Yb3 N12 76.7(3) . .
O14 Yb3 N12 143.3(3) . .
O13 Yb3 N12 140.2(3) . .
O16 Yb3 N12 77.0(3) . .
O18 Yb3 N12 115.3(3) . .
O17 Yb3 N11 110.0(3) . .
O15 Yb3 N11 71.3(2) . .
O14 Yb3 N11 83.5(2) . .
O13 Yb3 N11 151.6(2) . .
O16 Yb3 N11 133.6(2) . .
O18 Yb3 N11 76.7(2) . .
N12 Yb3 N11 65.7(3) . .
C311 P1 C321 99.5(3) . .
C311 P1 C350 103.8(3) . .
C321 P1 C350 108.5(4) . .
C311 P1 Pt1 114.9(2) . .
C321 P1 Pt1 120.5(3) . .
C350 P1 Pt1 108.2(2) . .
C341 P2 C331 101.7(4) . .
C341 P2 C350 103.2(3) . .
C331 P2 C350 105.8(4) . .
C341 P2 Pt1 124.3(3) . 2_666
C331 P2 Pt1 108.0(3) . 2_666
C350 P2 Pt1 112.2(2) . 2_666
C202 O1 Yb1 135.4(7) . .
C204 O2 Yb1 134.8(7) . .
C207 O3 Yb1 131.7(11) . .
C209 O4 Yb1 134.4(10) . .
C212 O5 Yb1 132.8(8) . .
C214 O6 Yb1 134.0(8) . .
C217 O7 Yb2 129.0(7) . .
C219 O8 Yb2 128.8(7) . .
C222 O9 Yb2 132.9(8) . .
C224 O10 Yb2 139.0(8) . .
C227 O11 Yb2 133.0(9) . .
C229 O12 Yb2 132.7(10) . .
C232 O13 Yb3 133.0(6) . .
C234 O14 Yb3 129.9(6) . .
C237 O15 Yb3 134.7(6) . .
C239 O16 Yb3 133.1(6) . .
C242 O17 Yb3 133.6(7) . .
C244 O18 Yb3 132.3(6) . .
C17 N1 C13 119.4(7) . .
C17 N1 Pt2 125.8(5) . .
C13 N1 Pt2 114.5(5) . .
C22 N2 C26 120.5(8) . .
C22 N2 Pt2 115.2(5) . .
C26 N2 Pt2 124.2(7) . .
C32 N3 C36 119.8(6) . .
C32 N3 Pt3 115.4(5) . .
C36 N3 Pt3 124.6(5) . .
C42 N4 C46 118.4(7) . .
C42 N4 Pt3 115.7(5) . .
C46 N4 Pt3 125.6(5) . .
C56 N5 C52 118.4(9) . .
C56 N5 Yb1 120.8(6) . .
C52 N5 Yb1 120.8(6) . .
C66 N6 C62 117.3(10) . .
C66 N6 Yb1 120.5(8) . .
C62 N6 Yb1 121.6(6) . .
C76 N7 C72 117.4(8) . .
C86 N8 C82 117.2(10) . .
C92 N9 C96 119.4(7) . .
C92 N9 Yb2 119.1(5) . .
C96 N9 Yb2 120.9(5) . .
C106 N10 C102 117.6(8) . .
C106 N10 Yb2 121.2(6) . .
C102 N10 Yb2 121.2(6) . .
C116 N11 C112 119.3(8) . .
C116 N11 Yb3 122.1(6) . .
C112 N11 Yb3 117.7(6) . .
C122 N12 C126 117.1(10) . .
C122 N12 Yb3 120.0(6) . .
C126 N12 Yb3 122.3(8) . .
C2 C1 Pt1 179.4(8) . .
C1 C2 C16 171.9(9) . .
C4 C3 Pt1 171.4(6) . .
C3 C4 C35 175.6(9) . .
C6 C5 Pt2 173.1(9) . .
C5 C6 C55 172.5(11) . .
C8 C7 Pt2 175.6(8) . .
C7 C8 C75 171.8(10) . .
C10 C9 Pt3 171.2(7) . .
C9 C10 C95 171.7(8) . .
C12 C11 Pt3 174.2(7) . .
C11 C12 C115 171.6(9) . .
N1 C13 C14 120.6(7) . .
N1 C13 C22 115.9(7) . .
C14 C13 C22 123.5(7) . .
C15 C14 C13 120.1(8) . .
C15 C14 H14A 120.0 . .
C13 C14 H14A 120.0 . .
C14 C15 C16 120.4(8) . .
C14 C15 H15A 119.8 . .
C16 C15 H15A 119.8 . .
C17 C16 C15 116.1(7) . .
C17 C16 C2 122.2(7) . .
C15 C16 C2 121.7(7) . .
N1 C17 C16 123.3(7) . .
N1 C17 H17A 118.3 . .
C16 C17 H17A 118.3 . .
N2 C22 C23 120.9(7) . .
N2 C22 C13 115.0(7) . .
C23 C22 C13 124.1(8) . .
C22 C23 C24 118.3(8) . .
C22 C23 H23A 120.9 . .
C24 C23 H23A 120.9 . .
C25 C24 C23 120.1(9) . .
C25 C24 H24A 120.0 . .
C23 C24 H24A 120.0 . .
C24 C25 C26 119.7(8) . .
C24 C25 H25A 120.2 . .
C26 C25 H25A 120.2 . .
N2 C26 C25 120.5(9) . .
N2 C26 H26A 119.7 . .
C25 C26 H26A 119.7 . .
N3 C32 C33 120.4(7) . .
N3 C32 C42 115.4(6) . .
C33 C32 C42 124.1(7) . .
C34 C33 C32 119.4(7) . .
C34 C33 H33A 120.3 . .
C32 C33 H33A 120.3 . .
C33 C34 C35 120.5(7) . .
C33 C34 H34A 119.8 . .
C35 C34 H34A 119.8 . .
C36 C35 C34 117.2(7) . .
C36 C35 C4 120.5(7) . .
C34 C35 C4 122.3(7) . .
N3 C36 C35 122.4(7) . .
N3 C36 H36A 118.8 . .
C35 C36 H36A 118.8 . .
N4 C42 C43 121.2(7) . .
N4 C42 C32 114.4(7) . .
C43 C42 C32 124.4(7) . .
C44 C43 C42 120.3(8) . .
C44 C43 H43A 119.8 . .
C42 C43 H43A 119.8 . .
C43 C44 C45 118.1(8) . .
C43 C44 H44A 120.9 . .
C45 C44 H44A 120.9 . .
C46 C45 C44 119.6(7) . .
C46 C45 H45A 120.2 . .
C44 C45 H45A 120.2 . .
C45 C46 N4 122.4(8) . .
C45 C46 H46A 118.8 . .
N4 C46 H46A 118.8 . .
N5 C52 C53 121.2(9) . .
N5 C52 C62 116.1(9) . .
C53 C52 C62 122.7(9) . .
C52 C53 C54 119.6(10) . .
C52 C53 H53A 120.2 . .
C54 C53 H53A 120.2 . .
C55 C54 C53 120.2(10) . .
C55 C54 H54A 119.9 . .
C53 C54 H54A 119.9 . .
C54 C55 C56 116.3(10) . .
C54 C55 C6 122.5(9) . .
C56 C55 C6 121.1(10) . .
N5 C56 C55 124.3(9) . .
N5 C56 H56A 117.9 . .
C55 C56 H56A 117.9 . .
C63 C62 N6 121.0(10) . .
C63 C62 C52 124.2(11) . .
N6 C62 C52 114.7(9) . .
C64 C63 C62 120.0(14) . .
C64 C63 H63A 120.0 . .
C62 C63 H63A 120.0 . .
C63 C64 C65 120.7(13) . .
C63 C64 H64A 119.6 . .
C65 C64 H64A 119.6 . .
C66 C65 C64 117.7(13) . .
C66 C65 H65A 121.2 . .
C64 C65 H65A 121.2 . .
N6 C66 C65 123.1(13) . .
N6 C66 H66A 118.4 . .
C65 C66 H66A 118.4 . .
N7 C72 C73 120.8(8) . .
N7 C72 C82 116.6(8) . .
C73 C72 C82 122.5(8) . .
C74 C73 C72 120.1(9) . .
C74 C73 H73A 119.9 . .
C72 C73 H73A 119.9 . .
C73 C74 C75 119.3(9) . .
C73 C74 H74A 120.4 . .
C75 C74 H74A 120.4 . .
C76 C75 C74 116.3(8) . .
C76 C75 C8 119.9(8) . .
C74 C75 C8 123.7(9) . .
N7 C76 C75 126.1(8) . .
N7 C76 H76A 117.0 . .
C75 C76 H76A 117.0 . .
C83 C82 N8 122.1(9) . .
C83 C82 C72 122.3(9) . .
N8 C82 C72 115.6(9) . .
C82 C83 C84 119.8(10) . .
C82 C83 H83A 120.1 . .
C84 C83 H83A 120.1 . .
C85 C84 C83 117.7(10) . .
C85 C84 H84A 121.1 . .
C83 C84 H84A 121.1 . .
C86 C85 C84 118.7(10) . .
C86 C85 H85A 120.6 . .
C84 C85 H85A 120.6 . .
N8 C86 C85 124.5(11) . .
N8 C86 H86A 117.8 . .
C85 C86 H86A 117.8 . .
N9 C92 C93 120.5(7) . .
N9 C92 C102 117.3(7) . .
C93 C92 C102 122.1(8) . .
C94 C93 C92 120.7(8) . .
C94 C93 H93A 119.7 . .
C92 C93 H93A 119.7 . .
C93 C94 C95 119.9(8) . .
C93 C94 H94A 120.1 . .
C95 C94 H94A 120.1 . .
C94 C95 C96 116.0(8) . .
C94 C95 C10 122.7(8) . .
C96 C95 C10 121.3(7) . .
N9 C96 C95 123.5(8) . .
N9 C96 H96A 118.2 . .
C95 C96 H96A 118.2 . .
N10 C102 C103 122.5(8) . .
N10 C102 C92 115.1(7) . .
C103 C102 C92 122.4(8) . .
C102 C103 C104 118.6(9) . .
C102 C103 H10B 120.7 . .
C104 C103 H10B 120.7 . .
C105 C104 C103 119.6(9) . .
C105 C104 H10C 120.2 . .
C103 C104 H10C 120.2 . .
C104 C105 C106 119.8(10) . .
C104 C105 H10D 120.1 . .
C106 C105 H10D 120.1 . .
N10 C106 C105 121.9(9) . .
N10 C106 H10E 119.1 . .
C105 C106 H10E 119.1 . .
N11 C112 C113 120.2(9) . .
N11 C112 C122 117.4(10) . .
C113 C112 C122 122.4(10) . .
C114 C113 C112 119.5(10) . .
C114 C113 H11B 120.2 . .
C112 C113 H11B 120.2 . .
C113 C114 C115 120.5(10) . .
C113 C114 H11C 119.7 . .
C115 C114 H11C 119.7 . .
C114 C115 C116 116.6(8) . .
C114 C115 C12 120.8(9) . .
C116 C115 C12 122.5(8) . .
N11 C116 C115 123.7(9) . .
N11 C116 H11D 118.1 . .
C115 C116 H11D 118.1 . .
N12 C122 C123 120.8(10) . .
N12 C122 C112 115.9(10) . .
C123 C122 C112 123.3(11) . .
C124 C123 C122 119.5(14) . .
C124 C123 H12B 120.3 . .
C122 C123 H12B 120.3 . .
C123 C124 C125 120.4(14) . .
C123 C124 H12C 119.8 . .
C125 C124 H12C 119.8 . .
C126 C125 C124 117.3(11) . .
C126 C125 H12D 121.4 . .
C124 C125 H12D 121.4 . .
C125 C126 N12 124.8(13) . .
C125 C126 H12E 117.6 . .
N12 C126 H12E 117.6 . .
F2 C201 F1 108.6(10) . .
F2 C201 F3 106.0(10) . .
F1 C201 F3 107.1(10) . .
F2 C201 C202 110.2(8) . .
F1 C201 C202 111.5(9) . .
F3 C201 C202 113.1(9) . .
O1 C202 C203 127.1(11) . .
O1 C202 C201 116.7(9) . .
C203 C202 C201 116.1(9) . .
C204 C203 C202 118.9(10) . .
C204 C203 H20A 120.5 . .
C202 C203 H20A 120.5 . .
O2 C204 C203 128.6(10) . .
O2 C204 C205 113.2(9) . .
C203 C204 C205 118.1(9) . .
F6 C205 F4 106.7(9) . .
F6 C205 F5 106.0(12) . .
F4 C205 F5 104.7(8) . .
F6 C205 C204 112.1(8) . .
F4 C205 C204 114.6(9) . .
F5 C205 C204 112.0(9) . .
F9 C206 F9' 131.5(16) . .
F9 C206 F7' 67.1(12) . .
F9' C206 F7' 108.6(12) . .
F9 C206 F7 110.4(13) . .
F9' C206 F7 27.4(9) . .
F7' C206 F7 120.8(18) . .
F9 C206 F8 105.3(12) . .
F9' C206 F8 81.8(11) . .
F7' C206 F8 38.3(11) . .
F7 C206 F8 105.3(11) . .
F9 C206 F8' 40.2(10) . .
F9' C206 F8' 105.0(11) . .
F7' C206 F8' 103.8(12) . .
F7 C206 F8' 78.1(11) . .
F8 C206 F8' 138.6(17) . .
F9 C206 C207 114.5(14) . .
F9' C206 C207 109.3(13) . .
F7' C206 C207 118.7(17) . .
F7 C206 C207 115.1(13) . .
F8 C206 C207 105.1(16) . .
F8' C206 C207 110.6(14) . .
O3 C207 C208 129.3(15) . .
O3 C207 C206 114.2(15) . .
C208 C207 C206 116.4(12) . .
C207 C208 C209 120.7(13) . .
C207 C208 H20B 119.7 . .
C209 C208 H20B 119.7 . .
O4 C209 C208 125.8(16) . .
O4 C209 C210 114.1(13) . .
C208 C209 C210 120.1(12) . .
F11' C210 F12' 111.7(13) . .
F11' C210 F10' 115.1(13) . .
F12' C210 F10' 109.3(12) . .
F11' C210 F12 86.1(14) . .
F12' C210 F12 121.4(18) . .
F10' C210 F12 29.1(11) . .
F11' C210 F10 27.1(12) . .
F12' C210 F10 86.0(12) . .
F10' C210 F10 135.5(17) . .
F12 C210 F10 107.2(12) . .
F11' C210 F11 134.7(17) . .
F12' C210 F11 23.6(11) . .
F10' C210 F11 91.0(13) . .
F12 C210 F11 111.2(12) . .
F10 C210 F11 109.5(12) . .
F11' C210 C209 105.7(17) . .
F12' C210 C209 111.5(14) . .
F10' C210 C209 103.2(16) . .
F12 C210 C209 116.3(14) . .
F10 C210 C209 109.5(14) . .
F11 C210 C209 103.1(15) . .
F13 C211 F13' 122.4(19) . .
F13 C211 F14' 60.2(11) . .
F13' C211 F14' 106.8(12) . .
F13 C211 F14 105.5(13) . .
F13' C211 F14 36.5(10) . .
F14' C211 F14 129.9(17) . .
F13 C211 F15 105.5(12) . .
F13' C211 F15 67.6(11) . .
F14' C211 F15 48.8(10) . .
F14 C211 F15 103.0(12) . .
F13 C211 F15' 42.7(11) . .
F13' C211 F15' 104.6(12) . .
F14' C211 F15' 102.0(12) . .
F14 C211 F15' 72.3(11) . .
F15 C211 F15' 139.0(18) . .
F13 C211 C212 118.4(15) . .
F13' C211 C212 117.5(16) . .
F14' C211 C212 114.4(13) . .
F14 C211 C212 114.1(14) . .
F15 C211 C212 108.9(15) . .
F15' C211 C212 110.0(14) . .
O5 C212 C213 126.8(12) . .
O5 C212 C211 113.5(12) . .
C213 C212 C211 119.7(11) . .
C214 C213 C212 121.7(11) . .
C214 C213 H21A 119.2 . .
C212 C213 H21A 119.2 . .
O6 C214 C213 126.5(12) . .
O6 C214 C215 111.6(11) . .
C213 C214 C215 121.8(11) . .
F17 C215 F16 106.0(10) . .
F17 C215 F18 108.1(11) . .
F16 C215 F18 105.9(11) . .
F17 C215 C214 113.3(10) . .
F16 C215 C214 111.3(9) . .
F18 C215 C214 111.9(9) . .
F21 C216 F20 108.5(11) . .
F21 C216 F19 107.3(10) . .
F20 C216 F19 106.4(12) . .
F21 C216 C217 112.5(10) . .
F20 C216 C217 111.0(9) . .
F19 C216 C217 110.9(9) . .
O7 C217 C218 127.6(11) . .
O7 C217 C216 112.8(9) . .
C218 C217 C216 119.5(10) . .
C217 C218 C219 121.3(11) . .
C217 C218 H21B 119.3 . .
C219 C218 H21B 119.3 . .
O8 C219 C218 127.3(10) . .
O8 C219 C220 112.8(9) . .
C218 C219 C220 119.9(10) . .
F24' C220 F24 127.8(13) . .
F24' C220 F23 78.0(10) . .
F24 C220 F23 110.0(11) . .
F24' C220 F23' 109.5(11) . .
F24 C220 F23' 25.9(9) . .
F23 C220 F23' 128.9(15) . .
F24' C220 F22' 108.7(10) . .
F24 C220 F22' 81.2(10) . .
F23 C220 F22' 33.3(9) . .
F23' C220 F22' 105.2(10) . .
F24' C220 F22 30.0(7) . .
F24 C220 F22 107.2(10) . .
F23 C220 F22 106.1(10) . .
F23' C220 F22 83.7(10) . .
F22' C220 F22 132.4(13) . .
F24' C220 C219 112.9(10) . .
F24 C220 C219 110.8(11) . .
F23 C220 C219 112.3(12) . .
F23' C220 C219 110.4(12) . .
F22' C220 C219 109.9(12) . .
F22 C220 C219 110.2(10) . .
F26 C221 F26' 134.7(15) . .
F26 C221 F25' 80.7(11) . .
F26' C221 F25' 113.9(12) . .
F26 C221 F27' 31.2(9) . .
F26' C221 F27' 110.3(11) . .
F25' C221 F27' 110.1(11) . .
F26 C221 F25 110.3(11) . .
F26' C221 F25 31.2(9) . .
F25' C221 F25 138.1(16) . .
F27' C221 F25 81.3(10) . .
F26 C221 F27 109.9(11) . .
F26' C221 F27 82.5(11) . .
F25' C221 F27 32.8(10) . .
F27' C221 F27 133.8(17) . .
F25 C221 F27 111.1(12) . .
F26 C221 C222 105.5(13) . .
F26' C221 C222 110.5(13) . .
F25' C221 C222 105.5(15) . .
F27' C221 C222 106.1(14) . .
F25 C221 C222 109.6(13) . .
F27 C221 C222 110.3(15) . .
C223 C222 O9 127.9(14) . .
C223 C222 C221 121.2(14) . .
O9 C222 C221 110.9(12) . .
C222 C223 C224 120.7(15) . .
C222 C223 H22A 119.7 . .
C224 C223 H22A 119.7 . .
O10 C224 C223 124.6(14) . .
O10 C224 C225 117.5(12) . .
C223 C224 C225 117.8(12) . .
F29 C225 F28 101.5(12) . .
F29 C225 F30 107.3(10) . .
F28 C225 F30 105.2(11) . .
F29 C225 C224 115.7(10) . .
F28 C225 C224 113.5(11) . .
F30 C225 C224 112.5(10) . .
F33' C226 F33 128(2) . .
F33' C226 F31' 115.1(15) . .
F33 C226 F31' 83.5(17) . .
F33' C226 F32' 111.1(14) . .
F33 C226 F32' 23.6(16) . .
F31' C226 F32' 106.4(13) . .
F33' C226 F31 22.8(13) . .
F33 C226 F31 109.5(14) . .
F31' C226 F31 132(2) . .
F32' C226 F31 89.7(16) . .
F33' C226 F32 85.8(16) . .
F33 C226 F32 112.1(15) . .
F31' C226 F32 31.8(15) . .
F32' C226 F32 132(2) . .
F31 C226 F32 106.5(13) . .
F33' C226 C227 108.7(18) . .
F33 C226 C227 112(2) . .
F31' C226 C227 105(2) . .
F32' C226 C227 110(2) . .
F31 C226 C227 111.2(17) . .
F32 C226 C227 105(2) . .
O11 C227 C228 128.9(16) . .
O11 C227 C226 111.2(13) . .
C228 C227 C226 119.9(14) . .
C229 C228 C227 118.4(17) . .
C229 C228 H22B 120.8 . .
C227 C228 H22B 120.8 . .
O12 C229 C228 130.1(16) . .
O12 C229 C230 111.2(14) . .
C228 C229 C230 118.7(15) . .
F36 C230 F34 107.2(12) . .
F36 C230 F36' 127.3(14) . .
F34 C230 F36' 61.1(10) . .
F36 C230 F34' 36.1(9) . .
F34 C230 F34' 127.1(17) . .
F36' C230 F34' 106.4(12) . .
F36 C230 F35 104.6(11) . .
F34 C230 F35 101.4(11) . .
F36' C230 F35 42.5(9) . .
F34' C230 F35 71.3(11) . .
F36 C230 F35' 70.4(11) . .
F34 C230 F35' 42.0(10) . .
F36' C230 F35' 99.4(11) . .
F34' C230 F35' 102.3(12) . .
F35 C230 F35' 129.8(17) . .
F36 C230 C229 114.5(13) . .
F34 C230 C229 120.5(15) . .
F36' C230 C229 114.5(12) . .
F34' C230 C229 111.4(15) . .
F35 C230 C229 106.6(15) . .
F35' C230 C229 121.1(15) . .
F39 C231 F38 107.3(9) . .
F39 C231 F37 106.8(11) . .
F38 C231 F37 108.3(12) . .
F39 C231 C232 113.9(9) . .
F38 C231 C232 111.8(9) . .
F37 C231 C232 108.4(9) . .
O13 C232 C233 126.7(9) . .
O13 C232 C231 115.3(8) . .
C233 C232 C231 117.9(10) . .
C232 C233 C234 120.9(9) . .
C232 C233 H23B 119.5 . .
C234 C233 H23B 119.5 . .
O14 C234 C233 130.0(9) . .
O14 C234 C235 112.7(7) . .
C233 C234 C235 117.2(8) . .
F41 C235 F40 108.5(8) . .
F41 C235 F42 106.4(7) . .
F40 C235 F42 106.1(7) . .
F41 C235 C234 111.5(7) . .
F40 C235 C234 113.2(7) . .
F42 C235 C234 110.8(7) . .
F43 C236 F43' 113.5(16) . .
F43 C236 F45 108.6(11) . .
F43' C236 F45 75.3(11) . .
F43 C236 F44' 73.3(10) . .
F43' C236 F44' 106.6(11) . .
F45 C236 F44' 40.3(8) . .
F43 C236 F44 104.4(10) . .
F43' C236 F44 28.7(8) . .
F45 C236 F44 104.0(10) . .
F44' C236 F44 132.1(12) . .
F43 C236 F45' 27.1(9) . .
F43' C236 F45' 107.8(10) . .
F45 C236 F45' 134.5(13) . .
F44' C236 F45' 100.4(9) . .
F44 C236 F45' 88.0(9) . .
F43 C236 C237 119.7(12) . .
F43' C236 C237 120.9(12) . .
F45 C236 C237 108.4(12) . .
F44' C236 C237 111.3(10) . .
F44 C236 C237 110.6(10) . .
F45' C236 C237 107.8(10) . .
O15 C237 C238 127.3(9) . .
O15 C237 C236 113.9(8) . .
C238 C237 C236 118.8(9) . .
C239 C238 C237 120.6(9) . .
C239 C238 H23C 119.7 . .
C237 C238 H23C 119.7 . .
O16 C239 C238 128.0(9) . .
O16 C239 C240 113.8(8) . .
C238 C239 C240 118.1(8) . .
F46 C240 F48 107.1(8) . .
F46 C240 F47 110.1(9) . .
F48 C240 F47 105.8(9) . .
F46 C240 C239 112.6(8) . .
F48 C240 C239 112.1(8) . .
F47 C240 C239 109.0(8) . .
F50 C241 F51 106.7(9) . .
F50 C241 F49 109.9(7) . .
F51 C241 F49 106.6(8) . .
F50 C241 C242 111.1(8) . .
F51 C241 C242 109.9(8) . .
F49 C241 C242 112.3(8) . .
O17 C242 C243 128.9(10) . .
O17 C242 C241 114.6(9) . .
C243 C242 C241 116.4(9) . .
C244 C243 C242 120.7(10) . .
C244 C243 H24B 119.7 . .
C242 C243 H24B 119.7 . .
O18 C244 C243 127.8(10) . .
O18 C244 C245 114.9(9) . .
C243 C244 C245 117.3(9) . .
F52 C245 F52' 127.6(14) . .
F52 C245 F54 110.4(10) . .
F52' C245 F54 43.5(8) . .
F52 C245 F54' 53.1(9) . .
F52' C245 F54' 108.2(11) . .
F54 C245 F54' 134.8(14) . .
F52 C245 F53 108.6(11) . .
F52' C245 F53 61.5(9) . .
F54 C245 F53 104.7(9) . .
F54' C245 F53 57.8(10) . .
F52 C245 F53' 50.8(9) . .
F52' C245 F53' 105.3(10) . .
F54 C245 F53' 66.8(9) . .
F54' C245 F53' 102.5(10) . .
F53 C245 F53' 144.4(15) . .
F52 C245 C244 113.9(11) . .
F52' C245 C244 118.0(11) . .
F54 C245 C244 111.4(11) . .
F54' C245 C244 113.6(12) . .
F53 C245 C244 107.4(11) . .
F53' C245 C244 107.8(12) . .
C316 C311 C312 118.7(7) . .
C316 C311 P1 119.0(6) . .
C312 C311 P1 122.0(6) . .
C313 C312 C311 119.7(8) . .
C313 C312 H31A 120.2 . .
C311 C312 H31A 120.2 . .
C314 C313 C312 121.0(8) . .
C314 C313 H31B 119.5 . .
C312 C313 H31B 119.5 . .
C313 C314 C315 119.3(7) . .
C313 C314 H31C 120.3 . .
C315 C314 H31C 120.3 . .
C316 C315 C314 120.1(8) . .
C316 C315 H31D 119.9 . .
C314 C315 H31D 119.9 . .
C315 C316 C311 121.1(8) . .
C315 C316 H31E 119.5 . .
C311 C316 H31E 119.5 . .
C322 C321 C326 118.7(8) . .
C322 C321 P1 121.9(7) . .
C326 C321 P1 118.7(6) . .
C323 C322 C321 120.6(10) . .
C323 C322 H32A 119.7 . .
C321 C322 H32A 119.7 . .
C322 C323 C324 120.5(10) . .
C322 C323 H32B 119.8 . .
C324 C323 H32B 119.8 . .
C323 C324 C325 119.9(9) . .
C323 C324 H32C 120.0 . .
C325 C324 H32C 120.0 . .
C324 C325 C326 120.7(10) . .
C324 C325 H32D 119.6 . .
C326 C325 H32D 119.6 . .
C325 C326 C321 119.5(9) . .
C325 C326 H32E 120.2 . .
C321 C326 H32E 120.2 . .
C336 C331 C332 119.4(8) . .
C336 C331 P2 124.9(7) . .
C332 C331 P2 115.7(7) . .
C331 C332 C333 121.1(9) . .
C331 C332 H33B 119.4 . .
C333 C332 H33B 119.4 . .
C334 C333 C332 119.3(9) . .
C334 C333 H33C 120.4 . .
C332 C333 H33C 120.4 . .
C333 C334 C335 119.5(9) . .
C333 C334 H33D 120.3 . .
C335 C334 H33D 120.3 . .
C336 C335 C334 120.8(10) . .
C336 C335 H33E 119.6 . .
C334 C335 H33E 119.6 . .
C331 C336 C335 120.0(9) . .
C331 C336 H33F 120.0 . .
C335 C336 H33F 120.0 . .
C342 C341 C346 119.5(8) . .
C342 C341 P2 122.1(6) . .
C346 C341 P2 118.2(6) . .
C341 C342 C343 120.8(8) . .
C341 C342 H34B 119.6 . .
C343 C342 H34B 119.6 . .
C344 C343 C342 119.8(8) . .
C344 C343 H34C 120.1 . .
C342 C343 H34C 120.1 . .
C343 C344 C345 120.4(8) . .
C343 C344 H34D 119.8 . .
C345 C344 H34D 119.8 . .
C344 C345 C346 119.3(8) . .
C344 C345 H34E 120.4 . .
C346 C345 H34E 120.4 . .
C345 C346 C341 120.1(8) . .
C345 C346 H34F 119.9 . .
C341 C346 H34F 119.9 . .
P1 C350 P2 115.7(4) . .
P1 C350 H35A 108.4 . .
P2 C350 H35A 108.4 . .
P1 C350 H35B 108.4 . .
P2 C350 H35B 108.4 . .
H35A C350 H35B 107.4 . .
Cl2 C01 Cl1 109.8(7) . .
Cl2 C01 H01A 109.7 . .
Cl1 C01 H01A 109.7 . .
Cl2 C01 H01B 109.7 . .
Cl1 C01 H01B 109.7 . .
H01A C01 H01B 108.2 . .
Cl4' C02 Cl3 124.6(8) . .
Cl4' C02 Cl4 41.0(5) . .
Cl3 C02 Cl4 105.0(5) . .
Cl5' C03 Cl6 100.4(11) . .
Cl5' C03 Cl5 38.2(11) . .
Cl6 C03 Cl5 102.6(13) . .
Cl7 C04 Cl8 116(3) . .
Cl7 C04 H04A 108.2 . .
Cl8 C04 H04A 108.2 . .
Cl7 C04 H04B 108.2 . .
Cl8 C04 H04B 108.2 . .
H04A C04 H04B 107.4 . .
Cl9 C05 Cl9' 27.4(7) . .
Cl9 C05 Cl10 126.6(12) . .
Cl9' C05 Cl10 120.3(13) . .
C07 C06 H06A 109.5 . .
C07 C06 H06B 109.5 . .
H06A C06 H06B 109.5 . .
C07 C06 H06C 109.5 . .
H06A C06 H06C 109.5 . .
H06B C06 H06C 109.5 . .
C06 C07 C08 132(2) . .
C06 C07 H07A 104.3 . .
C08 C07 H07A 104.3 . .
C06 C07 H07B 104.3 . .
C08 C07 H07B 104.3 . .
H07A C07 H07B 105.6 . .
C07 C08 C09 131(2) . .
C07 C08 H08A 104.6 . .
C09 C08 H08A 104.6 . .
C07 C08 H08B 104.6 . .
C09 C08 H08B 104.6 . .
H08A C08 H08B 105.7 . .
C010 C09 C08 132(2) . .
C010 C09 H09A 104.3 . .
C08 C09 H09A 104.3 . .
C010 C09 H09B 104.3 . .
C08 C09 H09B 104.3 . .
H09A C09 H09B 105.6 . .
C09 C010 C011 132(2) . .
C09 C010 H01F 104.3 . .
C011 C010 H01F 104.3 . .
C09 C010 H01G 104.3 . .
C011 C010 H01G 104.3 . .
H01F C010 H01G 105.6 . .
C010 C011 H01C 109.5 . .
C010 C011 H01D 109.5 . .
H01C C011 H01D 109.5 . .
C010 C011 H01E 109.5 . .
H01C C011 H01E 109.5 . .
H01D C011 H01E 109.5 . .

loop_
_geom_bond_atom_site_label_1
_geom_bond_atom_site_label_2
_geom_bond_distance
_geom_bond_site_symmetry_2
Pt1 C1 1.989(8) .
Pt1 C3 1.991(7) .
Pt1 P2 2.3059(19) 2_666
Pt1 P1 2.3064(19) .
Pt1 Pt1 3.2208(5) 2_666
Pt2 C5 1.950(10) .
Pt2 C7 1.956(9) .
Pt2 N2 2.062(7) .
Pt2 N1 2.062(7) .
Pt3 C11 1.939(8) .
Pt3 C9 1.944(8) .
Pt3 N3 2.064(6) .
Pt3 N4 2.067(6) .
Yb1 O5 2.276(8) .
Yb1 O2 2.281(7) .
Yb1 O3 2.281(7) .
Yb1 O4 2.306(9) .
Yb1 O6 2.306(7) .
Yb1 O1 2.315(7) .
Yb1 N6 2.436(9) .
Yb1 N5 2.476(8) .
Yb2 O11 2.263(6) .
Yb2 O9 2.265(7) .
Yb2 O12 2.298(7) .
Yb2 O7 2.306(7) .
Yb2 O10 2.310(7) .
Yb2 O8 2.316(7) .
Yb2 N10 2.454(8) .
Yb2 N9 2.481(6) .
Yb3 O17 2.274(6) .
Yb3 O15 2.285(6) .
Yb3 O14 2.294(5) .
Yb3 O13 2.298(7) .
Yb3 O16 2.302(6) .
Yb3 O18 2.317(6) .
Yb3 N12 2.457(9) .
Yb3 N11 2.476(8) .
P1 C311 1.820(7) .
P1 C321 1.820(7) .
P1 C350 1.845(7) .
P2 C341 1.828(8) .
P2 C331 1.836(8) .
P2 C350 1.848(7) .
P2 Pt1 2.3059(19) 2_666
F1 C201 1.308(9) .
F2 C201 1.306(8) .
F3 C201 1.309(8) .
F4 C205 1.311(8) .
F5 C205 1.313(8) .
F6 C205 1.309(9) .
F7 C206 1.309(9) .
F8 C206 1.337(9) .
F9 C206 1.284(9) .
F7' C206 1.302(9) .
F8' C206 1.345(9) .
F9' C206 1.295(9) .
F10 C210 1.324(9) .
F11 C210 1.329(9) .
F12 C210 1.314(9) .
F10' C210 1.313(9) .
F11' C210 1.298(9) .
F12' C210 1.311(9) .
F13 C211 1.301(9) .
F14 C211 1.310(9) .
F15 C211 1.313(9) .
F13' C211 1.305(9) .
F14' C211 1.307(9) .
F15' C211 1.320(9) .
F16 C215 1.305(9) .
F17 C215 1.302(9) .
F18 C215 1.319(9) .
F19 C216 1.314(9) .
F20 C216 1.310(9) .
F21 C216 1.309(9) .
F22 C220 1.334(9) .
F23 C220 1.318(9) .
F24 C220 1.298(9) .
F22' C220 1.332(9) .
F23' C220 1.331(9) .
F24' C220 1.288(9) .
F25 C221 1.319(9) .
F26 C221 1.294(9) .
F27 C221 1.322(9) .
F25' C221 1.308(9) .
F26' C221 1.300(9) .
F27' C221 1.317(9) .
F28 C225 1.311(9) .
F29 C225 1.305(9) .
F30 C225 1.315(9) .
F31 C226 1.322(10) .
F32 C226 1.325(10) .
F33 C226 1.296(10) .
F31' C226 1.309(10) .
F32' C226 1.321(10) .
F33' C226 1.292(10) .
F34 C230 1.290(9) .
F35 C230 1.325(9) .
F36 C230 1.286(9) .
F34' C230 1.299(9) .
F35' C230 1.333(9) .
F36' C230 1.292(9) .
F37 C231 1.318(9) .
F38 C231 1.309(9) .
F39 C231 1.304(9) .
F40 C235 1.329(8) .
F41 C235 1.323(8) .
F42 C235 1.337(8) .
F43 C236 1.282(9) .
F44 C236 1.335(9) .
F45 C236 1.305(9) .
F43' C236 1.287(9) .
F44' C236 1.332(9) .
F45' C236 1.343(9) .
F46 C240 1.311(8) .
F47 C240 1.320(8) .
F48 C240 1.316(8) .
F49 C241 1.322(8) .
F50 C241 1.315(8) .
F51 C241 1.318(8) .
F52 C245 1.281(9) .
F53 C245 1.320(9) .
F54 C245 1.314(9) .
F52' C245 1.299(9) .
F53' C245 1.337(9) .
F54' C245 1.318(9) .
O1 C202 1.218(13) .
O2 C204 1.263(12) .
O3 C207 1.235(16) .
O4 C209 1.207(15) .
O5 C212 1.246(15) .
O6 C214 1.264(14) .
O7 C217 1.278(12) .
O8 C219 1.246(13) .
O9 C222 1.369(18) .
O10 C224 1.236(15) .
O11 C227 1.243(17) .
O12 C229 1.213(18) .
O13 C232 1.274(13) .
O14 C234 1.261(11) .
O15 C237 1.233(11) .
O16 C239 1.271(11) .
O17 C242 1.241(12) .
O18 C244 1.246(11) .
N1 C17 1.348(9) .
N1 C13 1.353(10) .
N2 C22 1.345(11) .
N2 C26 1.352(11) .
N3 C32 1.350(10) .
N3 C36 1.351(9) .
N4 C42 1.354(10) .
N4 C46 1.354(10) .
N5 C56 1.339(12) .
N5 C52 1.344(13) .
N6 C66 1.371(14) .
N6 C62 1.371(13) .
N7 C76 1.333(11) .
N7 C72 1.354(12) .
N8 C86 1.327(14) .
N8 C82 1.360(13) .
N9 C92 1.335(11) .
N9 C96 1.336(11) .
N10 C106 1.353(12) .
N10 C102 1.353(12) .
N11 C116 1.327(11) .
N11 C112 1.349(13) .
N12 C122 1.331(14) .
N12 C126 1.364(12) .
C1 C2 1.226(11) .
C2 C16 1.419(11) .
C3 C4 1.229(11) .
C4 C35 1.423(10) .
C5 C6 1.201(13) .
C6 C55 1.425(14) .
C7 C8 1.196(13) .
C8 C75 1.437(12) .
C9 C10 1.214(12) .
C10 C95 1.429(12) .
C11 C12 1.227(11) .
C12 C115 1.436(11) .
C13 C14 1.385(11) .
C13 C22 1.469(10) .
C14 C15 1.377(11) .
C14 H14A 0.9300 .
C15 C16 1.405(12) .
C15 H15A 0.9300 .
C16 C17 1.402(11) .
C17 H17A 0.9300 .
C22 C23 1.395(12) .
C23 C24 1.403(12) .
C23 H23A 0.9300 .
C24 C25 1.358(15) .
C24 H24A 0.9300 .
C25 C26 1.393(14) .
C25 H25A 0.9300 .
C26 H26A 0.9300 .
C32 C33 1.408(11) .
C32 C42 1.486(10) .
C33 C34 1.369(11) .
C33 H33A 0.9300 .
C34 C35 1.404(11) .
C34 H34A 0.9300 .
C35 C36 1.398(11) .
C36 H36A 0.9300 .
C42 C43 1.381(11) .
C43 C44 1.360(11) .
C43 H43A 0.9300 .
C44 C45 1.405(12) .
C44 H44A 0.9300 .
C45 C46 1.348(12) .
C45 H45A 0.9300 .
C46 H46A 0.9300 .
C52 C53 1.370(15) .
C52 C62 1.491(13) .
C53 C54 1.396(15) .
C53 H53A 0.9300 .
C54 C55 1.370(15) .
C54 H54A 0.9300 .
C55 C56 1.391(13) .
C56 H56A 0.9300 .
C62 C63 1.370(15) .
C63 C64 1.364(18) .
C63 H63A 0.9300 .
C64 C65 1.37(2) .
C64 H64A 0.9300 .
C65 C66 1.372(17) .
C65 H65A 0.9300 .
C66 H66A 0.9300 .
C72 C73 1.401(14) .
C72 C82 1.475(13) .
C73 C74 1.377(14) .
C73 H73A 0.9300 .
C74 C75 1.405(14) .
C74 H74A 0.9300 .
C75 C76 1.373(13) .
C76 H76A 0.9300 .
C82 C83 1.353(14) .
C83 C84 1.402(14) .
C83 H83A 0.9300 .
C84 C85 1.381(16) .
C84 H84A 0.9300 .
C85 C86 1.356(17) .
C85 H85A 0.9300 .
C86 H86A 0.9300 .
C92 C93 1.390(12) .
C92 C102 1.486(11) .
C93 C94 1.372(12) .
C93 H93A 0.9300 .
C94 C95 1.390(12) .
C94 H94A 0.9300 .
C95 C96 1.417(12) .
C96 H96A 0.9300 .
C102 C103 1.375(12) .
C103 C104 1.392(13) .
C103 H10B 0.9300 .
C104 C105 1.340(15) .
C104 H10C 0.9300 .
C105 C106 1.388(15) .
C105 H10D 0.9300 .
C106 H10E 0.9300 .
C112 C113 1.394(15) .
C112 C122 1.472(14) .
C113 C114 1.375(14) .
C113 H11B 0.9300 .
C114 C115 1.378(14) .
C114 H11C 0.9300 .
C115 C116 1.394(12) .
C116 H11D 0.9300 .
C122 C123 1.390(17) .
C123 C124 1.359(17) .
C123 H12B 0.9300 .
C124 C125 1.36(2) .
C124 H12C 0.9300 .
C125 C126 1.337(18) .
C125 H12D 0.9300 .
C126 H12E 0.9300 .
C201 C202 1.531(16) .
C202 C203 1.440(15) .
C203 C204 1.369(16) .
C203 H20A 0.9300 .
C204 C205 1.521(14) .
C206 C207 1.55(2) .
C207 C208 1.38(2) .
C208 C209 1.39(2) .
C208 H20B 0.9300 .
C209 C210 1.61(2) .
C211 C212 1.527(19) .
C212 C213 1.428(19) .
C213 C214 1.344(19) .
C213 H21A 0.9300 .
C214 C215 1.528(17) .
C216 C217 1.535(17) .
C217 C218 1.353(15) .
C218 C219 1.389(17) .
C218 H21B 0.9300 .
C219 C220 1.570(15) .
C221 C222 1.58(2) .
C222 C223 1.36(2) .
C223 C224 1.43(2) .
C223 H22A 0.9300 .
C224 C225 1.524(18) .
C226 C227 1.61(2) .
C227 C228 1.41(2) .
C228 C229 1.35(2) .
C228 H22B 0.9300 .
C229 C230 1.53(2) .
C231 C232 1.523(15) .
C232 C233 1.371(14) .
C233 C234 1.391(13) .
C233 H23B 0.9300 .
C234 C235 1.535(12) .
C236 C237 1.512(15) .
C237 C238 1.415(15) .
C238 C239 1.365(14) .
C238 H23C 0.9300 .
C239 C240 1.541(14) .
C241 C242 1.558(14) .
C242 C243 1.384(16) .
C243 C244 1.374(15) .
C243 H24B 0.9300 .
C244 C245 1.543(15) .
C311 C316 1.403(11) .
C311 C312 1.409(11) .
C312 C313 1.386(11) .
C312 H31A 0.9300 .
C313 C314 1.386(12) .
C313 H31B 0.9300 .
C314 C315 1.401(12) .
C314 H31C 0.9300 .
C315 C316 1.371(11) .
C315 H31D 0.9300 .
C316 H31E 0.9300 .
C321 C322 1.394(13) .
C321 C326 1.399(12) .
C322 C323 1.371(13) .
C322 H32A 0.9300 .
C323 C324 1.371(16) .
C323 H32B 0.9300 .
C324 C325 1.372(16) .
C324 H32C 0.9300 .
C325 C326 1.385(13) .
C325 H32D 0.9300 .
C326 H32E 0.9300 .
C331 C336 1.372(13) .
C331 C332 1.377(12) .
C332 C333 1.391(13) .
C332 H33B 0.9300 .
C333 C334 1.373(15) .
C333 H33C 0.9300 .
C334 C335 1.388(16) .
C334 H33D 0.9300 .
C335 C336 1.380(14) .
C335 H33E 0.9300 .
C336 H33F 0.9300 .
C341 C342 1.379(12) .
C341 C346 1.396(11) .
C342 C343 1.384(11) .
C342 H34B 0.9300 .
C343 C344 1.383(13) .
C343 H34C 0.9300 .
C344 C345 1.394(13) .
C344 H34D 0.9300 .
C345 C346 1.396(12) .
C345 H34E 0.9300 .
C346 H34F 0.9300 .
C350 H35A 0.9700 .
C350 H35B 0.9700 .
C01 Cl2 1.761(9) .
C01 Cl1 1.797(9) .
C01 H01A 0.9700 .
C01 H01B 0.9700 .
C02 Cl4' 1.653(15) .
C02 Cl3 1.753(8) .
C02 Cl4 1.792(9) .
C03 Cl5' 1.748(10) .
C03 Cl6 1.754(10) .
C03 Cl5 1.758(10) .
C04 Cl7 1.56(5) .
C04 Cl8 1.98(5) .
C04 H04A 0.9700 .
C04 H04B 0.9700 .
C05 Cl9 1.765(10) .
C05 Cl9' 1.770(10) .
C05 Cl10 1.770(10) .
C06 C07 1.518(10) .
C06 H06A 0.9600 .
C06 H06B 0.9600 .
C06 H06C 0.9600 .
C07 C08 1.521(10) .
C07 H07A 0.9700 .
C07 H07B 0.9700 .
C08 C09 1.526(10) .
C08 H08A 0.9700 .
C08 H08B 0.9700 .
C09 C010 1.513(10) .
C09 H09A 0.9700 .
C09 H09B 0.9700 .
C010 C011 1.524(10) .
C010 H01F 0.9700 .
C010 H01G 0.9700 .
C011 H01C 0.9600 .
C011 H01D 0.9600 .
C011 H01E 0.9600 .
